data_7008315
loop_
_publ_author_name
'Shafaei-Fallah, Maryam'
'Anson, Christopher E.'
'Fenske, Dieter'
'Rothenberger, Alexander'

_publ_section_title
;
 Functionalised trimethylsilyl reagents in cluster synthesis: reactions
 of Ph2P(S)SSiMe3 with group 11 salts.
;
_journal_issue 13
_journal_name_full 'Dalton transactions (Cambridge, England : 2003)'
_journal_page_first 2300
_journal_page_last 2304
_journal_paper_doi 10.1039/b501360g
_journal_year 2005
_chemical_formula_sum 'C192 H160 Ag20 P16 S34'
_chemical_formula_weight 6210.16
_chemical_name_systematic
;
?
;
_space_group_IT_number 2
_symmetry_cell_setting triclinic
_symmetry_space_group_name_Hall '-P 1'
_symmetry_space_group_name_H-M 'P -1'
_atom_sites_solution_hydrogens geom
_atom_sites_solution_primary direct
_atom_sites_solution_secondary difmap
_audit_creation_method SHELXL-97
_cell_angle_alpha 80.152(3)
_cell_angle_beta 89.249(4)
_cell_angle_gamma 81.269(4)
_cell_formula_units_Z 2
_cell_length_a 14.5801(8)
_cell_length_b 25.5104(10)
_cell_length_c 29.2566(3)
_cell_measurement_reflns_used 21756
_cell_measurement_temperature 200(2)
_cell_measurement_theta_max 27.01
_cell_measurement_theta_min 1.38
_cell_volume 10596.3(7)
_computing_cell_refinement 'X-Area 1.09 (Stoe & Cie GmbH, 2000)'
_computing_data_collection 'WinXpose 1.05 (Stoe & Cie GmbH, 2000)'
_computing_data_reduction 'X-Area 1.09 (Stoe & Cie GmbH, 2000)'
_computing_molecular_graphics 'SHELXTL 5.1 (Bruker AXS Inc., 1997)'
_computing_publication_material 'SHELXTL 5.1 (Bruker AXS Inc., 1997)'
_computing_structure_refinement 'SHELXTL 5.1 (Bruker AXS Inc., 1997)'
_computing_structure_solution 'SHELXTL 5.1 (Bruker AXS Inc., 1997)'
_diffrn_ambient_temperature 200(2)
_diffrn_detector_area_resol_mean 6.667
_diffrn_measured_fraction_theta_full 0.898
_diffrn_measured_fraction_theta_max 0.898
_diffrn_measurement_device_type 'Stoe IPDS II'
_diffrn_measurement_method 'area detector'
_diffrn_radiation_monochromator graphite
_diffrn_radiation_source 'fine-focus sealed tube'
_diffrn_radiation_type MoK\a
_diffrn_radiation_wavelength 0.71073
_diffrn_reflns_av_R_equivalents 0.0705
_diffrn_reflns_av_sigmaI/netI 0.1581
_diffrn_reflns_limit_h_max 17
_diffrn_reflns_limit_h_min -12
_diffrn_reflns_limit_k_max 30
_diffrn_reflns_limit_k_min -31
_diffrn_reflns_limit_l_max 36
_diffrn_reflns_limit_l_min -36
_diffrn_reflns_number 56220
_diffrn_reflns_theta_full 25.00
_diffrn_reflns_theta_max 26.00
_diffrn_reflns_theta_min 1.41
_exptl_absorpt_coefficient_mu 2.306
_exptl_absorpt_correction_type none
_exptl_crystal_colour colourless
_exptl_crystal_density_diffrn 1.946
_exptl_crystal_density_method 'not measured'
_exptl_crystal_description block
_exptl_crystal_F_000 6072
_exptl_crystal_size_max 0.20
_exptl_crystal_size_mid 0.10
_exptl_crystal_size_min 0.10
_refine_diff_density_max 1.766
_refine_diff_density_min -1.704
_refine_diff_density_rms 0.148
_refine_ls_extinction_method none
_refine_ls_goodness_of_fit_ref 0.964
_refine_ls_hydrogen_treatment constr
_refine_ls_matrix_type fullcycle
_refine_ls_number_parameters 1114
_refine_ls_number_reflns 37400
_refine_ls_number_restraints 34
_refine_ls_restrained_S_all 0.967
_refine_ls_R_factor_all 0.1742
_refine_ls_R_factor_gt 0.0756
_refine_ls_shift/su_max 0.001
_refine_ls_shift/su_mean 0.000
_refine_ls_structure_factor_coef Fsqd
_refine_ls_weighting_details 'calc w=1/[\s^2^(Fo^2^)+(0.0462P)^2^+0.0000P] where P=(Fo^2^+2Fc^2^)/3'
_refine_ls_weighting_scheme calc
_refine_ls_wR_factor_gt 0.1334
_refine_ls_wR_factor_ref 0.1573
_reflns_number_gt 16269
_reflns_number_total 37400
_reflns_threshold_expression >2sigma(I)
_cod_data_source_file b501360g.txt
_cod_data_source_block 4
_cod_database_code 7008315

loop_
_symmetry_equiv_pos_as_xyz
'x, y, z'
'-x, -y, -z'

loop_
_atom_site_label
_atom_site_type_symbol
_atom_site_fract_x
_atom_site_fract_y
_atom_site_fract_z
_atom_site_U_iso_or_equiv
_atom_site_adp_type
_atom_site_occupancy
_atom_site_symmetry_multiplicity
_atom_site_calc_flag
_atom_site_refinement_flags
_atom_site_disorder_assembly
_atom_site_disorder_group
Ag1A Ag 0.7832(2) -0.27504(12) 0.48356(8) 0.0591(6) Uani 0.80 1 d PU A 1
Ag1B Ag 0.7880(8) -0.2888(4) 0.4683(3) 0.054(2) Uani 0.20 1 d PU A 2
Ag2 Ag 0.98658(10) -0.28886(6) 0.43701(4) 0.0710(4) Uani 1 1 d . . .
Ag3A Ag 0.9209(5) -0.2131(3) 0.3421(3) 0.0616(17) Uani 0.60 1 d PU A 3
Ag3B Ag 0.9477(8) -0.2185(4) 0.3418(4) 0.067(3) Uani 0.40 1 d PU A 4
Ag4 Ag 0.87472(6) -0.28216(4) 0.27334(3) 0.0385(2) Uani 1 1 d . . .
Ag5A Ag 0.70095(16) -0.21362(8) 0.30306(7) 0.0614(6) Uani 0.80 1 d PU A 1
Ag5B Ag 0.7160(6) -0.2000(4) 0.3230(3) 0.074(2) Uani 0.20 1 d PU A 2
Ag6 Ag 0.61103(9) -0.28858(5) 0.37183(3) 0.0619(3) Uani 1 1 d . . .
Ag7 Ag 0.60455(9) -0.21505(5) 0.44452(3) 0.0594(3) Uani 1 1 d . A .
Ag8 Ag 0.92092(8) -0.20981(5) 0.51072(3) 0.0539(3) Uani 1 1 d . A .
Ag9 Ag 0.81911(9) -0.17072(5) 0.41756(3) 0.0593(3) Uani 1 1 d . . .
Ag10 Ag 0.87121(9) -0.33305(5) 0.37263(3) 0.0657(3) Uani 1 1 d . A .
S1 S 0.7836(3) -0.24966(16) 0.38881(11) 0.0529(9) Uani 1 1 d . A .
S2 S 0.7653(2) -0.20678(15) 0.54830(10) 0.0503(9) Uani 1 1 d . . .
S3 S 0.6599(2) -0.12716(15) 0.44920(10) 0.0475(8) Uani 1 1 d . A .
P1 P 0.6978(2) -0.13435(15) 0.51652(10) 0.0452(8) Uani 1 1 d . A .
C1 C 0.7688(6) -0.0819(3) 0.5200(3) 0.048(3) Uiso 1 1 d G . .
C2 C 0.7614(6) -0.0354(4) 0.4868(3) 0.063(4) Uiso 1 1 d G A .
H2A H 0.7174 -0.0299 0.4621 0.075 Uiso 1 1 calc R . .
C3 C 0.8184(7) 0.0029(3) 0.4897(3) 0.067(4) Uiso 1 1 d G A .
H3A H 0.8133 0.0347 0.4670 0.080 Uiso 1 1 calc R . .
C4 C 0.8828(6) -0.0052(4) 0.5258(3) 0.081(5) Uiso 1 1 d G A .
H4A H 0.9217 0.0211 0.5277 0.097 Uiso 1 1 calc R . .
C5 C 0.8903(6) -0.0517(4) 0.5590(3) 0.069(4) Uiso 1 1 d G A .
H5A H 0.9343 -0.0572 0.5836 0.083 Uiso 1 1 calc R . .
C6 C 0.8333(6) -0.0900(3) 0.5561(3) 0.061(4) Uiso 1 1 d G A .
H6A H 0.8384 -0.1218 0.5788 0.073 Uiso 1 1 calc R . .
C7 C 0.5959(7) -0.1167(5) 0.5499(3) 0.054(3) Uiso 1 1 d G . .
C8 C 0.5540(9) -0.1573(4) 0.5758(4) 0.119(7) Uiso 1 1 d G A .
H8A H 0.5792 -0.1940 0.5760 0.143 Uiso 1 1 calc R . .
C9 C 0.4752(9) -0.1443(6) 0.6013(4) 0.126(8) Uiso 1 1 d G A .
H9A H 0.4466 -0.1720 0.6190 0.151 Uiso 1 1 calc R . .
C10 C 0.4384(7) -0.0907(6) 0.6009(4) 0.093(6) Uiso 1 1 d G A .
H10A H 0.3846 -0.0818 0.6183 0.111 Uiso 1 1 calc R . .
C11 C 0.4803(9) -0.0501(5) 0.5750(5) 0.133(8) Uiso 1 1 d G A .
H11A H 0.4552 -0.0134 0.5747 0.160 Uiso 1 1 calc R . .
C12 C 0.5591(9) -0.0631(4) 0.5495(4) 0.111(7) Uiso 1 1 d G A .
H12A H 0.5877 -0.0353 0.5318 0.133 Uiso 1 1 calc R . .
S4 S 1.0575(2) -0.27652(16) 0.54295(11) 0.0525(9) Uani 1 1 d . . .
S5 S 0.9202(2) -0.35380(15) 0.49920(10) 0.0488(9) Uani 1 1 d . A .
P2 P 0.9909(2) -0.34017(14) 0.55455(10) 0.0420(8) Uani 1 1 d . A .
C13 C 1.0725(6) -0.4007(3) 0.5722(3) 0.033(2) Uiso 1 1 d G . .
C14 C 1.1674(6) -0.3993(3) 0.5697(3) 0.066(4) Uiso 1 1 d G A .
H14A H 1.1896 -0.3660 0.5602 0.079 Uiso 1 1 calc R . .
C15 C 1.2299(5) -0.4466(4) 0.5810(3) 0.077(5) Uiso 1 1 d G A .
H15A H 1.2947 -0.4456 0.5793 0.093 Uiso 1 1 calc R . .
C16 C 1.1974(7) -0.4953(3) 0.5949(3) 0.073(4) Uiso 1 1 d G A .
H16A H 1.2401 -0.5276 0.6026 0.088 Uiso 1 1 calc R . .
C17 C 1.1026(8) -0.4967(3) 0.5974(3) 0.089(5) Uiso 1 1 d G A .
H17A H 1.0804 -0.5300 0.6069 0.107 Uiso 1 1 calc R . .
C18 C 1.0401(5) -0.4494(4) 0.5861(3) 0.073(4) Uiso 1 1 d G A .
H18A H 0.9752 -0.4504 0.5879 0.088 Uiso 1 1 calc R . .
C19 C 0.9116(5) -0.3366(4) 0.6030(2) 0.039(3) Uiso 1 1 d G . .
C20 C 0.8243(6) -0.3521(4) 0.6024(2) 0.050(3) Uiso 1 1 d G A .
H20A H 0.8034 -0.3638 0.5758 0.060 Uiso 1 1 calc R . .
C21 C 0.7675(5) -0.3504(4) 0.6408(3) 0.062(4) Uiso 1 1 d G A .
H21A H 0.7078 -0.3610 0.6405 0.075 Uiso 1 1 calc R . .
C22 C 0.7981(6) -0.3333(4) 0.6798(2) 0.060(4) Uiso 1 1 d G A .
H22A H 0.7593 -0.3322 0.7061 0.072 Uiso 1 1 calc R . .
C23 C 0.8854(6) -0.3179(4) 0.6804(2) 0.057(4) Uiso 1 1 d G A .
H23A H 0.9063 -0.3062 0.7070 0.068 Uiso 1 1 calc R . .
C24 C 0.9422(5) -0.3195(4) 0.6419(3) 0.046(3) Uiso 1 1 d G A .
H24A H 1.0019 -0.3090 0.6423 0.055 Uiso 1 1 calc R . .
S6 S 0.9383(3) -0.12756(15) 0.44976(11) 0.0511(9) Uani 1 1 d . A .
S7 S 1.0798(3) -0.22315(19) 0.39776(13) 0.0677(12) Uani 1 1 d . A .
P3 P 1.0640(3) -0.15482(15) 0.42465(10) 0.0458(9) Uani 1 1 d . . .
C25 C 1.1511(6) -0.1628(4) 0.4708(2) 0.040(3) Uiso 1 1 d G A .
C26 C 1.1274(5) -0.1444(4) 0.5121(3) 0.059(4) Uiso 1 1 d G . .
H26A H 1.0660 -0.1273 0.5163 0.071 Uiso 1 1 calc R A .
C27 C 1.1934(7) -0.1511(5) 0.5473(2) 0.060(4) Uiso 1 1 d G A .
H27A H 1.1772 -0.1386 0.5755 0.072 Uiso 1 1 calc R . .
C28 C 1.2832(6) -0.1762(5) 0.5411(3) 0.076(5) Uiso 1 1 d G . .
H28A H 1.3283 -0.1808 0.5652 0.091 Uiso 1 1 calc R A .
C29 C 1.3069(5) -0.1946(5) 0.4999(4) 0.107(7) Uiso 1 1 d G A .
H29A H 1.3682 -0.2117 0.4957 0.128 Uiso 1 1 calc R . .
C30 C 1.2408(7) -0.1879(5) 0.4647(3) 0.077(5) Uiso 1 1 d G . .
H30A H 1.2570 -0.2004 0.4365 0.092 Uiso 1 1 calc R A .
C31 C 1.0940(8) -0.1053(5) 0.3789(3) 0.059(4) Uiso 1 1 d G A .
C32 C 1.1581(9) -0.1226(5) 0.3470(5) 0.105(6) Uiso 1 1 d G . .
H32A H 1.1851 -0.1594 0.3506 0.125 Uiso 1 1 calc R A .
C33 C 1.1826(10) -0.0859(8) 0.3097(4) 0.146(9) Uiso 1 1 d G A .
H33A H 1.2264 -0.0977 0.2879 0.175 Uiso 1 1 calc R . .
C34 C 1.1431(13) -0.0321(7) 0.3044(5) 0.178(12) Uiso 1 1 d G . .
H34A H 1.1599 -0.0071 0.2789 0.214 Uiso 1 1 calc R A .
C35 C 1.0790(12) -0.0149(4) 0.3363(6) 0.144(9) Uiso 1 1 d G A .
H35A H 1.0520 0.0219 0.3327 0.173 Uiso 1 1 calc R . .
C36 C 1.0545(9) -0.0515(5) 0.3736(4) 0.112(7) Uiso 1 1 d G . .
H36A H 1.0106 -0.0397 0.3954 0.134 Uiso 1 1 calc R A .
S8 S 1.0417(2) -0.27683(13) 0.28821(9) 0.0371(7) Uani 1 1 d . A .
S9 S 1.0382(2) -0.37597(13) 0.38569(9) 0.0379(7) Uani 1 1 d . A .
P4 P 1.0874(2) -0.35252(13) 0.32137(9) 0.0308(7) Uani 1 1 d . . .
C37 C 1.2129(4) -0.3580(3) 0.3264(3) 0.034(2) Uiso 1 1 d G A .
C38 C 1.2719(5) -0.3889(3) 0.3002(2) 0.043(3) Uiso 1 1 d G . .
H38A H 1.2471 -0.4092 0.2803 0.052 Uiso 1 1 calc R A .
C39 C 1.3673(5) -0.3900(4) 0.3030(3) 0.056(3) Uiso 1 1 d G A .
H39A H 1.4077 -0.4111 0.2851 0.067 Uiso 1 1 calc R . .
C40 C 1.4037(4) -0.3602(4) 0.3320(3) 0.066(4) Uiso 1 1 d G . .
H40A H 1.4689 -0.3610 0.3339 0.080 Uiso 1 1 calc R A .
C41 C 1.3446(6) -0.3294(4) 0.3582(3) 0.060(4) Uiso 1 1 d G A .
H41A H 1.3695 -0.3090 0.3780 0.072 Uiso 1 1 calc R . .
C42 C 1.2492(5) -0.3282(3) 0.3554(3) 0.056(3) Uiso 1 1 d G . .
H42A H 1.2089 -0.3071 0.3733 0.067 Uiso 1 1 calc R A .
C43 C 1.0687(6) -0.4004(3) 0.2843(2) 0.039(3) Uiso 1 1 d G A .
C44 C 1.0661(7) -0.3839(3) 0.2365(2) 0.044(3) Uiso 1 1 d G . .
H44A H 1.0703 -0.3475 0.2237 0.053 Uiso 1 1 calc R A .
C45 C 1.0575(7) -0.4206(3) 0.20736(17) 0.055(3) Uiso 1 1 d G A .
H45A H 1.0558 -0.4093 0.1747 0.066 Uiso 1 1 calc R . .
C46 C 1.0515(7) -0.4738(3) 0.2260(2) 0.054(3) Uiso 1 1 d G . .
H46A H 1.0457 -0.4989 0.2061 0.065 Uiso 1 1 calc R A .
C47 C 1.0541(8) -0.4904(3) 0.2739(3) 0.058(4) Uiso 1 1 d G A .
H47A H 1.0500 -0.5267 0.2866 0.069 Uiso 1 1 calc R . .
C48 C 1.0627(7) -0.4536(3) 0.30302(17) 0.043(3) Uiso 1 1 d G . .
H48A H 1.0645 -0.4649 0.3357 0.052 Uiso 1 1 calc R A .
S10A S 0.8985(10) -0.1269(5) 0.2839(3) 0.070(3) Uani 0.60 1 d PDU A 3
S10B S 0.8821(13) -0.1288(7) 0.3003(3) 0.040(3) Uani 0.40 1 d PDU A 4
S11 S 0.7794(2) -0.20130(14) 0.22617(11) 0.0477(8) Uani 1 1 d . A .
P5 P 0.8635(3) -0.14551(15) 0.23027(13) 0.0536(9) Uani 1 1 d D . .
C49 C 0.8091(8) -0.0850(4) 0.1936(3) 0.057(4) Uiso 1 1 d G A .
C50 C 0.7313(8) -0.0573(5) 0.2117(3) 0.103(6) Uiso 1 1 d G . .
H50A H 0.7085 -0.0715 0.2410 0.124 Uiso 1 1 calc R A .
C51 C 0.6871(7) -0.0089(5) 0.1869(4) 0.110(7) Uiso 1 1 d G A .
H51A H 0.6340 0.0100 0.1992 0.132 Uiso 1 1 calc R . .
C52 C 0.7205(8) 0.0119(4) 0.1439(4) 0.067(4) Uiso 1 1 d G . .
H52A H 0.6903 0.0449 0.1270 0.081 Uiso 1 1 calc R A .
C53 C 0.7983(8) -0.0158(5) 0.1258(3) 0.108(7) Uiso 1 1 d G A .
H53A H 0.8211 -0.0016 0.0964 0.130 Uiso 1 1 calc R . .
C54 C 0.8425(7) -0.0642(5) 0.1506(4) 0.088(5) Uiso 1 1 d G . .
H54A H 0.8956 -0.0831 0.1382 0.106 Uiso 1 1 calc R A .
C55 C 0.9700(8) -0.1629(5) 0.2043(4) 0.082(5) Uiso 1 1 d G A .
C56 C 1.0480(11) -0.1422(6) 0.2155(4) 0.120(7) Uiso 1 1 d G . .
H56A H 1.0443 -0.1195 0.2383 0.144 Uiso 1 1 calc R A .
C57 C 1.1314(9) -0.1546(6) 0.1933(5) 0.172(12) Uiso 1 1 d G A .
H57A H 1.1847 -0.1404 0.2010 0.206 Uiso 1 1 calc R . .
C58 C 1.1368(8) -0.1877(6) 0.1600(5) 0.091(5) Uiso 1 1 d G . .
H58A H 1.1938 -0.1962 0.1449 0.110 Uiso 1 1 calc R A .
C59 C 1.0588(10) -0.2084(5) 0.1488(4) 0.133(8) Uiso 1 1 d G A .
H59A H 1.0625 -0.2311 0.1260 0.159 Uiso 1 1 calc R . .
C60 C 0.9754(8) -0.1960(5) 0.1710(4) 0.082(5) Uiso 1 1 d G . .
H60A H 0.9221 -0.2102 0.1633 0.098 Uiso 1 1 calc R A .
S12 S 0.6040(2) -0.28748(13) 0.28451(9) 0.0388(7) Uani 1 1 d . A .
S13 S 0.8175(2) -0.37163(13) 0.30017(10) 0.0420(7) Uani 1 1 d . A .
P6 P 0.6945(2) -0.34833(13) 0.26651(9) 0.0337(7) Uani 1 1 d . . .
C61 C 0.7171(6) -0.3306(4) 0.20522(19) 0.040(3) Uiso 1 1 d G A .
C62 C 0.8051(5) -0.3450(4) 0.1882(3) 0.052(3) Uiso 1 1 d G . .
H62A H 0.8531 -0.3648 0.2086 0.063 Uiso 1 1 calc R A .
C63 C 0.8228(5) -0.3306(4) 0.1413(3) 0.079(5) Uiso 1 1 d G A .
H63A H 0.8829 -0.3405 0.1296 0.095 Uiso 1 1 calc R . .
C64 C 0.7524(7) -0.3017(4) 0.1114(2) 0.069(4) Uiso 1 1 d G . .
H64A H 0.7645 -0.2918 0.0793 0.083 Uiso 1 1 calc R A .
C65 C 0.6645(6) -0.2872(4) 0.1284(3) 0.075(5) Uiso 1 1 d G A .
H65A H 0.6164 -0.2675 0.1080 0.091 Uiso 1 1 calc R . .
C66 C 0.6468(5) -0.3017(4) 0.1753(3) 0.055(3) Uiso 1 1 d G . .
H66A H 0.5867 -0.2918 0.1870 0.067 Uiso 1 1 calc R A .
C67 C 0.6382(6) -0.4079(3) 0.2732(2) 0.041(3) Uiso 1 1 d G A .
C68 C 0.6112(6) -0.4288(3) 0.23553(18) 0.045(3) Uiso 1 1 d G . .
H68A H 0.6194 -0.4109 0.2049 0.054 Uiso 1 1 calc R A .
C69 C 0.5722(7) -0.4760(3) 0.2427(2) 0.058(4) Uiso 1 1 d G A .
H69A H 0.5538 -0.4903 0.2169 0.069 Uiso 1 1 calc R . .
C70 C 0.5603(7) -0.5022(3) 0.2876(3) 0.064(4) Uiso 1 1 d G . .
H70A H 0.5336 -0.5345 0.2925 0.077 Uiso 1 1 calc R A .
C71 C 0.5872(7) -0.4814(3) 0.3253(2) 0.055(3) Uiso 1 1 d G A .
H71A H 0.5791 -0.4993 0.3560 0.066 Uiso 1 1 calc R . .
C72 C 0.6262(6) -0.4342(3) 0.3181(2) 0.046(3) Uiso 1 1 d G . .
H72A H 0.6447 -0.4199 0.3439 0.056 Uiso 1 1 calc R A .
S14A S 0.6133(3) -0.12960(19) 0.32646(15) 0.0422(11) Uani 0.80 1 d PDU A 1
S14B S 0.5831(15) -0.1353(9) 0.3063(6) 0.056(4) Uani 0.20 1 d PDU A 2
S15 S 0.4766(2) -0.21633(17) 0.38848(10) 0.0537(10) Uani 1 1 d . A .
P7 P 0.4857(2) -0.15045(15) 0.33991(12) 0.0489(9) Uani 1 1 d D . .
C73 C 0.4427(8) -0.1659(5) 0.2838(3) 0.075(4) Uiso 1 1 d G A .
C74 C 0.4783(9) -0.1460(5) 0.2411(4) 0.088(5) Uiso 1 1 d G . .
H74A H 0.5225 -0.1219 0.2395 0.105 Uiso 1 1 calc R A .
C75 C 0.4492(10) -0.1612(6) 0.2009(3) 0.125(8) Uiso 1 1 d G A .
H75A H 0.4735 -0.1475 0.1718 0.149 Uiso 1 1 calc R . .
C76 C 0.3846(10) -0.1963(6) 0.2034(3) 0.104(6) Uiso 1 1 d G . .
H76A H 0.3647 -0.2067 0.1759 0.125 Uiso 1 1 calc R A .
C77 C 0.3490(9) -0.2163(5) 0.2461(4) 0.082(5) Uiso 1 1 d G A .
H77A H 0.3048 -0.2404 0.2478 0.098 Uiso 1 1 calc R . .
C78 C 0.3781(9) -0.2011(5) 0.2863(3) 0.078(5) Uiso 1 1 d G . .
H78A H 0.3538 -0.2148 0.3154 0.094 Uiso 1 1 calc R A .
C79 C 0.4173(10) -0.0884(5) 0.3494(5) 0.098(6) Uiso 1 1 d G A .
C80 C 0.4129(10) -0.0422(7) 0.3161(4) 0.111(7) Uiso 1 1 d G . .
H80A H 0.4433 -0.0438 0.2873 0.133 Uiso 1 1 calc R A .
C81 C 0.3642(12) 0.0062(5) 0.3248(5) 0.133(8) Uiso 1 1 d G A .
H81A H 0.3612 0.0378 0.3019 0.159 Uiso 1 1 calc R . .
C82 C 0.3198(11) 0.0084(5) 0.3669(6) 0.146(9) Uiso 1 1 d G . .
H82A H 0.2865 0.0415 0.3728 0.175 Uiso 1 1 calc R A .
C83 C 0.3241(10) -0.0378(7) 0.4003(4) 0.120(7) Uiso 1 1 d G A .
H83A H 0.2937 -0.0362 0.4290 0.144 Uiso 1 1 calc R . .
C84 C 0.3728(10) -0.0862(5) 0.3916(4) 0.101(6) Uiso 1 1 d G . .
H84A H 0.3758 -0.1178 0.4144 0.121 Uiso 1 1 calc R A .
S16 S 0.6756(3) -0.37312(16) 0.42484(11) 0.0599(10) Uani 1 1 d . A .
S17 S 0.6208(3) -0.29585(14) 0.51007(9) 0.0474(8) Uani 1 1 d . . .
P8 P 0.6130(3) -0.36439(15) 0.48467(10) 0.0488(9) Uani 1 1 d . A .
C85 C 0.6641(6) -0.4186(3) 0.5300(3) 0.054(3) Uiso 1 1 d G . .
C86 C 0.7492(6) -0.4491(4) 0.5235(3) 0.062(4) Uiso 1 1 d G A .
H86A H 0.7804 -0.4425 0.4949 0.074 Uiso 1 1 calc R . .
C87 C 0.7886(6) -0.4894(4) 0.5590(3) 0.077(5) Uiso 1 1 d G A .
H87A H 0.8468 -0.5103 0.5545 0.093 Uiso 1 1 calc R . .
C88 C 0.7430(7) -0.4991(4) 0.6009(3) 0.079(5) Uiso 1 1 d G A .
H88A H 0.7699 -0.5267 0.6251 0.095 Uiso 1 1 calc R . .
C89 C 0.6579(7) -0.4686(4) 0.6073(2) 0.077(5) Uiso 1 1 d G A .
H89A H 0.6266 -0.4753 0.6360 0.093 Uiso 1 1 calc R . .
C90 C 0.6184(6) -0.4284(4) 0.5719(3) 0.065(4) Uiso 1 1 d G A .
H90A H 0.5603 -0.4075 0.5763 0.078 Uiso 1 1 calc R . .
C91 C 0.4932(5) -0.3732(4) 0.4805(3) 0.054(3) Uiso 1 1 d G . .
C92 C 0.4742(7) -0.4229(4) 0.4732(3) 0.076(4) Uiso 1 1 d G A .
H92A H 0.5237 -0.4512 0.4709 0.091 Uiso 1 1 calc R . .
C93 C 0.3828(8) -0.4313(4) 0.4693(4) 0.088(5) Uiso 1 1 d G A .
H93A H 0.3698 -0.4652 0.4643 0.105 Uiso 1 1 calc R . .
C94 C 0.3104(6) -0.3899(5) 0.4726(4) 0.083(5) Uiso 1 1 d G A .
H94A H 0.2480 -0.3956 0.4699 0.100 Uiso 1 1 calc R . .
C95 C 0.3294(6) -0.3402(4) 0.4799(3) 0.085(5) Uiso 1 1 d G A .
H95A H 0.2800 -0.3119 0.4822 0.102 Uiso 1 1 calc R . .
C96 C 0.4208(7) -0.3318(3) 0.4838(3) 0.059(4) Uiso 1 1 d G A .
H96A H 0.4338 -0.2978 0.4888 0.071 Uiso 1 1 calc R . .
Ag11 Ag 0.37886(18) -0.28733(13) 0.97962(9) 0.0755(7) Uani 0.60 1 d P B 1
Ag21 Ag 0.3909(3) -0.3277(3) 0.96984(13) 0.0952(14) Uani 0.40 1 d P B 2
Ag12 Ag 0.1859(2) -0.28678(16) 0.93719(14) 0.0567(8) Uani 0.60 1 d P B 1
Ag22 Ag 0.1558(4) -0.3006(2) 0.9309(2) 0.0652(15) Uani 0.40 1 d P B 2
Ag13 Ag 0.17183(12) -0.21936(5) 0.84065(4) 0.0806(4) Uani 1 1 d . . .
Ag14 Ag 0.26059(7) -0.27971(4) 0.76537(3) 0.0422(2) Uani 1 1 d . B .
Ag15 Ag 0.40017(9) -0.21831(5) 0.80245(4) 0.0685(3) Uani 1 1 d . . .
Ag16 Ag 0.52645(11) -0.29198(6) 0.87810(4) 0.0845(5) Uani 1 1 d . B .
Ag17 Ag 0.51646(8) -0.21687(5) 0.95078(3) 0.0621(3) Uani 1 1 d . . .
Ag18 Ag 0.2858(2) -0.17600(11) 0.91607(8) 0.0660(6) Uani 0.60 1 d P B 1
Ag28 Ag 0.3365(3) -0.16252(17) 0.90547(11) 0.0604(9) Uani 0.40 1 d P B 2
Ag19 Ag 0.19968(16) -0.21317(9) 1.00897(7) 0.0488(5) Uani 0.60 1 d P B 1
Ag29 Ag 0.2391(3) -0.23048(18) 0.98945(15) 0.0875(13) Uani 0.40 1 d P B 2
Ag20 Ag 0.29380(8) -0.33382(5) 0.86325(3) 0.0575(3) Uani 1 1 d . B .
S18 S 0.3445(3) -0.25989(16) 0.89307(12) 0.0577(10) Uani 1 1 d . B .
S19 S 0.5407(3) -0.29834(18) 1.01333(10) 0.0601(10) Uani 1 1 d . B .
S20 S 0.5676(3) -0.38082(17) 0.93077(10) 0.0578(10) Uani 1 1 d . . .
P9 P 0.6144(2) -0.36205(16) 0.98885(10) 0.0457(9) Uani 1 1 d . B .
C97 C 0.7364(5) -0.3553(4) 0.9838(3) 0.050(3) Uiso 1 1 d G . .
C98 C 0.7990(7) -0.4009(3) 0.9794(3) 0.060(4) Uiso 1 1 d G B .
H98A H 0.7774 -0.4343 0.9795 0.072 Uiso 1 1 calc R . .
C99 C 0.8931(6) -0.3978(3) 0.9750(3) 0.078(5) Uiso 1 1 d G B .
H99A H 0.9359 -0.4291 0.9720 0.094 Uiso 1 1 calc R . .
C100 C 0.9246(5) -0.3491(4) 0.9748(3) 0.066(4) Uiso 1 1 d G B .
H10B H 0.9890 -0.3469 0.9718 0.080 Uiso 1 1 calc R . .
C101 C 0.8620(6) -0.3034(3) 0.9792(3) 0.058(4) Uiso 1 1 d G B .
H10C H 0.8836 -0.2701 0.9791 0.069 Uiso 1 1 calc R . .
C102 C 0.7679(6) -0.3065(3) 0.9837(3) 0.049(3) Uiso 1 1 d G B .
H10D H 0.7251 -0.2753 0.9867 0.059 Uiso 1 1 calc R . .
C103 C 0.6167(7) -0.4195(4) 1.0357(2) 0.045(3) Uiso 1 1 d G . .
C104 C 0.6630(6) -0.4176(3) 1.0765(3) 0.059(4) Uiso 1 1 d G B .
H10E H 0.6915 -0.3872 1.0792 0.071 Uiso 1 1 calc R . .
C105 C 0.6675(7) -0.4604(4) 1.1134(2) 0.063(4) Uiso 1 1 d G B .
H10F H 0.6991 -0.4591 1.1412 0.075 Uiso 1 1 calc R . .
C106 C 0.6258(8) -0.5049(4) 1.1094(3) 0.085(5) Uiso 1 1 d G B .
H10G H 0.6288 -0.5341 1.1346 0.102 Uiso 1 1 calc R . .
C107 C 0.5795(8) -0.5068(4) 1.0686(4) 0.108(7) Uiso 1 1 d G B .
H10H H 0.5510 -0.5372 1.0659 0.129 Uiso 1 1 calc R . .
C108 C 0.5750(7) -0.4640(5) 1.0317(3) 0.095(6) Uiso 1 1 d G B .
H10I H 0.5434 -0.4653 1.0039 0.114 Uiso 1 1 calc R . .
S21 S 0.3474(3) -0.21347(18) 1.05082(11) 0.0585(10) Uani 1 1 d . . .
S22 S 0.4178(4) -0.12856(19) 0.95618(16) 0.0852(15) Uani 1 1 d . B .
P10 P 0.3757(3) -0.14036(19) 1.02335(13) 0.0629(12) Uani 1 1 d . B .
C109 C 0.2769(6) -0.0888(4) 1.0279(3) 0.059(4) Uiso 1 1 d G . .
C110 C 0.2132(8) -0.0984(4) 1.0629(3) 0.070(4) Uiso 1 1 d G B .
H11B H 0.2218 -0.1315 1.0841 0.084 Uiso 1 1 calc R . .
C111 C 0.1371(7) -0.0596(5) 1.0671(3) 0.097(6) Uiso 1 1 d G B .
H11C H 0.0936 -0.0661 1.0910 0.116 Uiso 1 1 calc R . .
C112 C 0.1246(7) -0.0111(4) 1.0362(4) 0.093(6) Uiso 1 1 d G B .
H11D H 0.0725 0.0154 1.0390 0.111 Uiso 1 1 calc R . .
C113 C 0.1882(9) -0.0015(4) 1.0011(4) 0.102(6) Uiso 1 1 d G B .
H11E H 0.1797 0.0316 0.9800 0.122 Uiso 1 1 calc R . .
C114 C 0.2644(7) -0.0403(5) 0.9970(3) 0.087(5) Uiso 1 1 d G B .
H11F H 0.3079 -0.0337 0.9730 0.105 Uiso 1 1 calc R . .
C115 C 0.4657(10) -0.1194(8) 1.0550(5) 0.101(6) Uiso 1 1 d G . .
C116 C 0.4759(12) -0.0656(7) 1.0520(5) 0.158(10) Uiso 1 1 d G B .
H11G H 0.4325 -0.0383 1.0345 0.189 Uiso 1 1 calc R . .
C117 C 0.5495(14) -0.0519(6) 1.0748(6) 0.228(17) Uiso 1 1 d G B .
H11H H 0.5565 -0.0151 1.0728 0.273 Uiso 1 1 calc R . .
C118 C 0.6129(11) -0.0919(8) 1.1005(5) 0.117(7) Uiso 1 1 d G B .
H11I H 0.6632 -0.0825 1.1161 0.141 Uiso 1 1 calc R . .
C119 C 0.6027(11) -0.1457(7) 1.1035(5) 0.144(9) Uiso 1 1 d G B .
H11J H 0.6461 -0.1730 1.1211 0.173 Uiso 1 1 calc R . .
C120 C 0.5291(12) -0.1594(6) 1.0807(5) 0.138(9) Uiso 1 1 d G B .
H12B H 0.5221 -0.1962 1.0827 0.166 Uiso 1 1 calc R . .
S23A S 0.2721(4) -0.3614(3) 0.99784(17) 0.0491(14) Uani 0.60 1 d P C 3
S24A S 0.0984(4) -0.2802(2) 1.04281(18) 0.0461(13) Uani 0.60 1 d P C 3
P11A P 0.1934(5) -0.3453(3) 1.0536(2) 0.0406(15) Uani 0.60 1 d P C 3
S23B S 0.3090(8) -0.4041(6) 0.9989(3) 0.075(3) Uani 0.40 1 d P C 4
S24B S 0.1392(7) -0.3013(4) 1.0175(3) 0.050(2) Uani 0.40 1 d P C 4
P11B P 0.2212(7) -0.3711(5) 1.0438(3) 0.046(3) Uani 0.40 1 d P C 4
C121 C 0.1393(6) -0.4098(4) 1.0702(3) 0.052(3) Uiso 1 1 d G . .
C122 C 0.0433(6) -0.4012(3) 1.0743(3) 0.056(3) Uiso 1 1 d G C .
H12C H 0.0097 -0.3659 1.0666 0.067 Uiso 1 1 calc R . .
C123 C -0.0036(5) -0.4443(4) 1.0897(3) 0.070(4) Uiso 1 1 d G C .
H12D H -0.0692 -0.4385 1.0926 0.084 Uiso 1 1 calc R . .
C124 C 0.0456(8) -0.4960(4) 1.1011(3) 0.073(4) Uiso 1 1 d G C .
H12E H 0.0135 -0.5255 1.1116 0.088 Uiso 1 1 calc R . .
C125 C 0.1415(8) -0.5046(3) 1.0970(3) 0.084(5) Uiso 1 1 d G C .
H12F H 0.1751 -0.5399 1.1047 0.101 Uiso 1 1 calc R . .
C126 C 0.1884(5) -0.4615(4) 1.0815(3) 0.087(5) Uiso 1 1 d G C .
H12G H 0.2540 -0.4673 1.0787 0.104 Uiso 1 1 calc R . .
C127 C 0.2742(6) -0.3508(5) 1.0997(3) 0.060(4) Uiso 1 1 d G . .
C128 C 0.3702(6) -0.3642(4) 1.0986(3) 0.062(4) Uiso 1 1 d G C .
H12H H 0.3989 -0.3759 1.0720 0.074 Uiso 1 1 calc R . .
C129 C 0.4241(5) -0.3604(5) 1.1364(3) 0.066(4) Uiso 1 1 d G C .
H12I H 0.4897 -0.3696 1.1356 0.080 Uiso 1 1 calc R . .
C130 C 0.3821(6) -0.3433(5) 1.1753(3) 0.062(4) Uiso 1 1 d G C .
H13A H 0.4190 -0.3407 1.2011 0.075 Uiso 1 1 calc R . .
C131 C 0.2862(6) -0.3299(5) 1.1764(3) 0.067(4) Uiso 1 1 d G C .
H13B H 0.2574 -0.3182 1.2030 0.081 Uiso 1 1 calc R . .
C132 C 0.2322(5) -0.3337(5) 1.1386(3) 0.074(4) Uiso 1 1 d G C .
H13C H 0.1666 -0.3245 1.1394 0.089 Uiso 1 1 calc R . .
S25 S 0.0382(2) -0.22523(15) 0.90073(12) 0.0496(9) Uani 1 1 d . B .
S26 S 0.1507(4) -0.13383(17) 0.94450(13) 0.0733(13) Uani 1 1 d . . .
P12 P 0.0335(3) -0.15446(14) 0.92269(10) 0.0474(9) Uani 1 1 d . B .
C133 C -0.0503(7) -0.1527(5) 0.9690(3) 0.049(3) Uiso 1 1 d G . .
C134 C -0.0248(7) -0.1436(5) 1.0122(3) 0.080(5) Uiso 1 1 d G B .
H13D H 0.0361 -0.1366 1.0173 0.096 Uiso 1 1 calc R . .
C135 C -0.0883(9) -0.1447(6) 1.0481(3) 0.103(6) Uiso 1 1 d G B .
H13E H -0.0709 -0.1384 1.0776 0.123 Uiso 1 1 calc R . .
C136 C -0.1774(8) -0.1549(6) 1.0407(4) 0.099(6) Uiso 1 1 d G B .
H13F H -0.2209 -0.1557 1.0652 0.119 Uiso 1 1 calc R . .
C137 C -0.2030(7) -0.1641(7) 0.9975(4) 0.115(7) Uiso 1 1 d G B .
H13G H -0.2639 -0.1711 0.9924 0.138 Uiso 1 1 calc R . .
C138 C -0.1394(8) -0.1630(5) 0.9616(3) 0.087(5) Uiso 1 1 d G B .
H13H H -0.1568 -0.1692 0.9321 0.104 Uiso 1 1 calc R . .
C139 C -0.0166(8) -0.1036(5) 0.8760(3) 0.066(4) Uiso 1 1 d G . .
C140 C -0.0831(8) -0.1145(5) 0.8468(4) 0.082(5) Uiso 1 1 d G B .
H14B H -0.0994 -0.1496 0.8503 0.099 Uiso 1 1 calc R . .
C141 C -0.1258(8) -0.0739(6) 0.8124(4) 0.131(8) Uiso 1 1 d G B .
H14C H -0.1712 -0.0814 0.7925 0.157 Uiso 1 1 calc R . .
C142 C -0.1020(11) -0.0225(5) 0.8073(4) 0.141(9) Uiso 1 1 d G B .
H14D H -0.1312 0.0052 0.7838 0.170 Uiso 1 1 calc R . .
C143 C -0.0355(11) -0.0116(4) 0.8365(5) 0.143(9) Uiso 1 1 d G B .
H14E H -0.0193 0.0235 0.8330 0.172 Uiso 1 1 calc R . .
C144 C 0.0072(8) -0.0521(5) 0.8709(4) 0.094(6) Uiso 1 1 d G B .
H14F H 0.0526 -0.0447 0.8908 0.113 Uiso 1 1 calc R . .
S27 S 0.0923(2) -0.27435(13) 0.78468(10) 0.0405(7) Uani 1 1 d . B .
S28 S 0.1449(2) -0.37424(14) 0.88178(9) 0.0417(8) Uani 1 1 d . . .
P13 P 0.0846(2) -0.34986(13) 0.81814(9) 0.0327(7) Uani 1 1 d . B .
C145 C -0.0390(4) -0.3536(3) 0.8241(2) 0.039(3) Uiso 1 1 d G . .
C146 C -0.0903(5) -0.3253(3) 0.8549(2) 0.045(3) Uiso 1 1 d G B .
H14G H -0.0609 -0.3046 0.8727 0.054 Uiso 1 1 calc R . .
C147 C -0.1847(5) -0.3274(3) 0.8597(2) 0.049(3) Uiso 1 1 d G B .
H14H H -0.2198 -0.3081 0.8808 0.059 Uiso 1 1 calc R . .
C148 C -0.2278(4) -0.3577(4) 0.8337(3) 0.054(3) Uiso 1 1 d G B .
H14I H -0.2923 -0.3591 0.8370 0.065 Uiso 1 1 calc R . .
C149 C -0.1765(5) -0.3860(3) 0.8029(3) 0.048(3) Uiso 1 1 d G B .
H14J H -0.2060 -0.4067 0.7851 0.057 Uiso 1 1 calc R . .
C150 C -0.0821(5) -0.3839(3) 0.7981(2) 0.039(3) Uiso 1 1 d G B .
H15B H -0.0470 -0.4032 0.7770 0.046 Uiso 1 1 calc R . .
C151 C 0.1275(6) -0.3973(3) 0.7805(2) 0.036(3) Uiso 1 1 d G . .
C152 C 0.1297(6) -0.3817(2) 0.7326(2) 0.049(3) Uiso 1 1 d G B .
H15C H 0.1140 -0.3448 0.7192 0.059 Uiso 1 1 calc R . .
C153 C 0.1547(7) -0.4201(3) 0.70442(17) 0.051(3) Uiso 1 1 d G B .
H15D H 0.1562 -0.4094 0.6717 0.061 Uiso 1 1 calc R . .
C154 C 0.1777(7) -0.4741(3) 0.7241(2) 0.055(3) Uiso 1 1 d G B .
H15E H 0.1948 -0.5003 0.7048 0.066 Uiso 1 1 calc R . .
C155 C 0.1755(7) -0.4896(2) 0.7719(2) 0.052(3) Uiso 1 1 d G B .
H15F H 0.1912 -0.5265 0.7854 0.062 Uiso 1 1 calc R . .
C156 C 0.1504(6) -0.4513(3) 0.80015(17) 0.042(3) Uiso 1 1 d G B .
H15G H 0.1490 -0.4619 0.8329 0.050 Uiso 1 1 calc R . .
S29 S 0.1890(2) -0.12878(13) 0.79644(9) 0.0422(8) Uani 1 1 d . B .
S30 S 0.3193(2) -0.19957(14) 0.72138(10) 0.0439(8) Uani 1 1 d . B .
P14 P 0.2123(2) -0.14179(13) 0.73165(9) 0.0351(7) Uani 1 1 d . . .
C157 C 0.1078(5) -0.1554(4) 0.7050(3) 0.044(3) Uiso 1 1 d G B .
C158 C 0.1138(5) -0.1834(4) 0.6680(3) 0.055(3) Uiso 1 1 d G . .
H15H H 0.1729 -0.1965 0.6568 0.066 Uiso 1 1 calc R B .
C159 C 0.0335(7) -0.1922(4) 0.6473(3) 0.070(4) Uiso 1 1 d G B .
H15I H 0.0376 -0.2114 0.6221 0.084 Uiso 1 1 calc R . .
C160 C -0.0529(6) -0.1731(5) 0.6637(4) 0.083(5) Uiso 1 1 d G . .
H16B H -0.1078 -0.1791 0.6496 0.100 Uiso 1 1 calc R B .
C161 C -0.0590(5) -0.1451(5) 0.7007(4) 0.092(6) Uiso 1 1 d G B .
H16C H -0.1180 -0.1320 0.7119 0.111 Uiso 1 1 calc R . .
C162 C 0.0214(6) -0.1362(4) 0.7213(3) 0.064(4) Uiso 1 1 d G . .
H16D H 0.0172 -0.1171 0.7466 0.076 Uiso 1 1 calc R B .
C163 C 0.2387(6) -0.0797(3) 0.6977(2) 0.039(3) Uiso 1 1 d G B .
C164 C 0.1826(5) -0.0503(4) 0.6612(3) 0.049(3) Uiso 1 1 d G . .
H16E H 0.1293 -0.0635 0.6522 0.059 Uiso 1 1 calc R B .
C165 C 0.2045(6) -0.0016(3) 0.6380(3) 0.077(5) Uiso 1 1 d G B .
H16F H 0.1662 0.0185 0.6131 0.093 Uiso 1 1 calc R . .
C166 C 0.2825(7) 0.0176(3) 0.6513(3) 0.071(4) Uiso 1 1 d G . .
H16G H 0.2975 0.0509 0.6354 0.085 Uiso 1 1 calc R B .
C167 C 0.3386(6) -0.0118(4) 0.6877(3) 0.073(4) Uiso 1 1 d G B .
H16H H 0.3920 0.0014 0.6968 0.087 Uiso 1 1 calc R . .
C168 C 0.3167(5) -0.0605(4) 0.7109(3) 0.065(4) Uiso 1 1 d G . .
H16I H 0.3551 -0.0806 0.7358 0.078 Uiso 1 1 calc R B .
S31 S 0.3590(2) -0.37089(13) 0.79137(10) 0.0407(7) Uani 1 1 d . . .
S32 S 0.5372(2) -0.29229(14) 0.78883(10) 0.0412(7) Uani 1 1 d . B .
P15 P 0.4807(2) -0.34993(13) 0.76580(9) 0.0311(7) Uani 1 1 d . B .
C169 C 0.5645(5) -0.4113(3) 0.7757(2) 0.040(3) Uiso 1 1 d G . .
C170 C 0.6215(6) -0.4272(3) 0.7405(2) 0.045(3) Uiso 1 1 d G B .
H17B H 0.6182 -0.4054 0.7106 0.054 Uiso 1 1 calc R . .
C171 C 0.6834(6) -0.4750(4) 0.7490(3) 0.063(4) Uiso 1 1 d G B .
H17C H 0.7224 -0.4858 0.7250 0.075 Uiso 1 1 calc R . .
C172 C 0.6883(6) -0.5069(3) 0.7927(3) 0.075(5) Uiso 1 1 d G B .
H17D H 0.7306 -0.5396 0.7985 0.090 Uiso 1 1 calc R . .
C173 C 0.6312(7) -0.4911(3) 0.8279(2) 0.074(4) Uiso 1 1 d G B .
H17E H 0.6346 -0.5129 0.8578 0.089 Uiso 1 1 calc R . .
C174 C 0.5693(6) -0.4433(4) 0.8194(2) 0.051(3) Uiso 1 1 d G B .
H17F H 0.5303 -0.4324 0.8434 0.062 Uiso 1 1 calc R . .
C175 C 0.4645(3) -0.33129(16) 0.70278(15) 0.036(3) Uiso 1 1 d G . .
C176 C 0.5264(3) -0.30178(18) 0.67728(12) 0.047(3) Uiso 1 1 d G B .
H17G H 0.5747 -0.2902 0.6927 0.056 Uiso 1 1 calc R . .
C177 C 0.5175(4) -0.2891(2) 0.62926(12) 0.073(4) Uiso 1 1 d G B .
H17H H 0.5597 -0.2690 0.6118 0.088 Uiso 1 1 calc R . .
C178 C 0.4468(4) -0.3060(2) 0.60673(14) 0.078(5) Uiso 1 1 d G B .
H17I H 0.4407 -0.2974 0.5739 0.094 Uiso 1 1 calc R . .
C179 C 0.3849(4) -0.3355(2) 0.63223(17) 0.066(4) Uiso 1 1 d G B .
H17J H 0.3366 -0.3471 0.6168 0.079 Uiso 1 1 calc R . .
C180 C 0.3938(4) -0.34817(19) 0.68026(17) 0.049(3) Uiso 1 1 d G B .
H18B H 0.3516 -0.3683 0.6977 0.059 Uiso 1 1 calc R . .
S33 S 0.43524(17) -0.13358(10) 0.82796(8) 0.0511(9) Uani 1 1 d R B .
S34 S 0.62686(19) -0.21590(10) 0.88484(8) 0.0578(10) Uani 1 1 d R B .
P16 P 0.57269(16) -0.15087(9) 0.83784(6) 0.0457(9) Uani 1 1 d R . .
C181 C 0.6195(9) -0.0904(6) 0.8481(4) 0.078(5) Uiso 1 1 d G B .
C182 C 0.6072(12) -0.0450(7) 0.8136(4) 0.175(12) Uiso 1 1 d G . .
H18C H 0.5795 -0.0464 0.7847 0.210 Uiso 1 1 calc R B .
C183 C 0.6355(15) 0.0024(6) 0.8215(6) 0.236(18) Uiso 1 1 d G B .
H18D H 0.6271 0.0334 0.7979 0.283 Uiso 1 1 calc R . .
C184 C 0.6760(13) 0.0044(5) 0.8637(6) 0.150(10) Uiso 1 1 d G . .
H18E H 0.6954 0.0368 0.8691 0.180 Uiso 1 1 calc R B .
C185 C 0.6883(10) -0.0410(6) 0.8982(4) 0.105(6) Uiso 1 1 d G B .
H18F H 0.7161 -0.0397 0.9271 0.126 Uiso 1 1 calc R . .
C186 C 0.6600(9) -0.0884(5) 0.8904(4) 0.078(5) Uiso 1 1 d G . .
H18G H 0.6684 -0.1194 0.9139 0.094 Uiso 1 1 calc R B .
C187 C 0.6284(8) -0.1631(5) 0.7823(3) 0.061(4) Uiso 1 1 d G B .
C188 C 0.5838(8) -0.1438(5) 0.7397(4) 0.097(6) Uiso 1 1 d G . .
H18H H 0.5254 -0.1212 0.7382 0.116 Uiso 1 1 calc R B .
C189 C 0.6248(10) -0.1574(6) 0.6993(3) 0.130(8) Uiso 1 1 d G B .
H18I H 0.5944 -0.1442 0.6702 0.156 Uiso 1 1 calc R . .
C190 C 0.7103(10) -0.1904(6) 0.7016(3) 0.116(7) Uiso 1 1 d G . .
H19A H 0.7383 -0.1997 0.6740 0.139 Uiso 1 1 calc R B .
C191 C 0.7549(8) -0.2097(6) 0.7442(4) 0.103(6) Uiso 1 1 d G B .
H19B H 0.8133 -0.2323 0.7457 0.124 Uiso 1 1 calc R . .
C192 C 0.7139(8) -0.1961(5) 0.7845(3) 0.085(5) Uiso 1 1 d G . .
H19C H 0.7444 -0.2093 0.8136 0.102 Uiso 1 1 calc R B .

loop_
_atom_site_aniso_label
_atom_site_aniso_U_11
_atom_site_aniso_U_22
_atom_site_aniso_U_33
_atom_site_aniso_U_23
_atom_site_aniso_U_13
_atom_site_aniso_U_12
Ag1A 0.0496(10) 0.0609(15) 0.0641(15) -0.0050(9) -0.0047(11) -0.0056(10)
Ag1B 0.045(4) 0.053(6) 0.056(5) 0.017(3) -0.015(4) -0.006(4)
Ag2 0.0886(10) 0.0738(9) 0.0532(6) -0.0105(6) 0.0063(6) -0.0210(8)
Ag3A 0.096(4) 0.063(4) 0.0382(17) -0.012(2) 0.017(2) -0.049(3)
Ag3B 0.114(6) 0.044(3) 0.037(3) -0.0089(19) -0.015(3) 0.017(3)
Ag4 0.0345(5) 0.0348(6) 0.0459(5) -0.0048(4) -0.0046(4) -0.0061(4)
Ag5A 0.0609(13) 0.0461(11) 0.0795(13) -0.0169(9) 0.0359(10) -0.0111(8)
Ag5B 0.045(4) 0.064(5) 0.095(6) 0.024(4) 0.007(4) 0.003(4)
Ag6 0.0793(9) 0.0618(8) 0.0447(5) 0.0019(5) -0.0029(5) -0.0236(7)
Ag7 0.0701(8) 0.0570(8) 0.0520(5) -0.0004(5) -0.0235(5) -0.0206(6)
Ag8 0.0578(7) 0.0541(7) 0.0479(5) -0.0083(5) -0.0052(5) -0.0027(6)
Ag9 0.0733(8) 0.0572(8) 0.0497(5) -0.0106(5) -0.0055(5) -0.0144(6)
Ag10 0.0609(8) 0.0696(9) 0.0553(6) -0.0007(5) 0.0067(5) 0.0141(6)
S1 0.057(2) 0.055(2) 0.0517(17) -0.0168(16) 0.0064(15) -0.0156(19)
S2 0.052(2) 0.059(2) 0.0367(15) -0.0042(15) -0.0063(13) -0.0004(18)
S3 0.050(2) 0.053(2) 0.0401(15) 0.0032(14) -0.0116(13) -0.0195(17)
P1 0.042(2) 0.052(2) 0.0413(16) -0.0087(15) -0.0065(14) -0.0050(17)
S4 0.043(2) 0.060(3) 0.0545(18) -0.0069(17) -0.0007(15) -0.0118(18)
S5 0.042(2) 0.068(3) 0.0374(15) -0.0148(15) -0.0029(13) -0.0047(17)
P2 0.041(2) 0.046(2) 0.0363(15) -0.0076(14) -0.0041(13) 0.0026(16)
S6 0.053(2) 0.052(2) 0.0509(17) -0.0136(16) 0.0047(15) -0.0126(18)
S7 0.060(3) 0.101(4) 0.065(2) -0.055(2) 0.0219(18) -0.039(2)
P3 0.051(2) 0.056(2) 0.0351(15) -0.0107(15) -0.0013(14) -0.0197(18)
S8 0.0347(17) 0.0400(19) 0.0357(13) -0.0018(13) -0.0022(12) -0.0080(14)
S9 0.0366(18) 0.042(2) 0.0329(13) -0.0022(12) -0.0028(11) -0.0024(14)
P4 0.0249(16) 0.0372(19) 0.0312(13) -0.0081(12) -0.0003(11) -0.0045(13)
S10A 0.081(7) 0.044(4) 0.079(7) 0.018(6) -0.035(6) -0.022(5)
S10B 0.070(6) 0.030(5) 0.015(4) 0.001(4) 0.006(4) -0.002(4)
S11 0.047(2) 0.034(2) 0.0576(18) 0.0040(15) -0.0063(15) -0.0071(16)
P5 0.033(2) 0.033(2) 0.086(2) 0.0143(18) 0.0020(17) -0.0039(17)
S12 0.0409(18) 0.0378(19) 0.0385(14) -0.0099(13) -0.0032(12) -0.0043(15)
S13 0.0350(18) 0.0331(19) 0.0559(17) 0.0027(14) -0.0141(13) -0.0096(15)
P6 0.0327(17) 0.0323(19) 0.0357(14) -0.0050(13) -0.0049(12) -0.0045(14)
S14A 0.043(3) 0.047(3) 0.040(2) -0.013(2) 0.0093(18) -0.011(2)
S14B 0.056(9) 0.055(8) 0.045(8) 0.003(7) 0.018(7) 0.009(7)
S15 0.044(2) 0.084(3) 0.0405(15) -0.0113(17) 0.0010(13) -0.0302(19)
P7 0.034(2) 0.046(2) 0.066(2) -0.0175(17) -0.0100(15) 0.0066(17)
S16 0.088(3) 0.049(2) 0.0436(17) -0.0044(16) -0.0022(17) -0.017(2)
S17 0.062(2) 0.048(2) 0.0344(14) -0.0045(14) -0.0015(14) -0.0192(18)
P8 0.067(3) 0.043(2) 0.0367(15) 0.0017(14) -0.0116(15) -0.0168(19)
Ag11 0.0490(14) 0.082(2) 0.0886(16) 0.0165(14) -0.0120(11) -0.0233(14)
Ag21 0.052(2) 0.141(5) 0.075(2) 0.033(3) 0.0049(16) -0.014(3)
Ag12 0.0576(19) 0.059(2) 0.0485(14) -0.0114(13) -0.0092(12) 0.0116(14)
Ag22 0.099(5) 0.052(3) 0.039(2) -0.0027(17) -0.002(2) -0.002(3)
Ag13 0.1462(14) 0.0493(8) 0.0494(6) -0.0094(5) 0.0387(7) -0.0271(8)
Ag14 0.0372(6) 0.0391(6) 0.0478(5) -0.0002(4) 0.0047(4) -0.0065(5)
Ag15 0.0625(8) 0.0531(8) 0.0858(8) -0.0047(6) -0.0314(6) -0.0015(6)
Ag16 0.1221(12) 0.0730(9) 0.0450(6) -0.0135(6) -0.0244(6) 0.0333(8)
Ag17 0.0603(8) 0.0742(9) 0.0526(6) -0.0111(5) 0.0032(5) -0.0125(6)
Ag18 0.0797(19) 0.0543(16) 0.0637(13) -0.0151(11) 0.0038(12) -0.0040(14)
Ag28 0.057(2) 0.066(3) 0.0624(18) -0.0205(17) 0.0116(16) -0.0133(19)
Ag19 0.0549(13) 0.0417(12) 0.0515(11) -0.0088(8) -0.0018(8) -0.0116(10)
Ag29 0.090(3) 0.071(3) 0.100(3) 0.020(2) -0.044(2) -0.041(3)
Ag20 0.0637(8) 0.0534(8) 0.0566(6) -0.0078(5) -0.0115(5) -0.0139(6)
S18 0.061(2) 0.050(2) 0.064(2) -0.0164(18) -0.0162(17) -0.0055(19)
S19 0.053(2) 0.085(3) 0.0356(15) -0.0012(16) 0.0008(14) 0.001(2)
S20 0.069(3) 0.065(3) 0.0403(16) 0.0048(16) -0.0118(15) -0.028(2)
P9 0.043(2) 0.058(3) 0.0359(15) 0.0026(15) -0.0026(13) -0.0179(18)
S21 0.048(2) 0.083(3) 0.0438(17) -0.0064(17) 0.0013(14) -0.013(2)
S22 0.115(4) 0.057(3) 0.097(3) -0.033(2) 0.063(3) -0.040(3)
P10 0.048(2) 0.089(3) 0.068(2) -0.045(2) 0.0126(18) -0.026(2)
S23A 0.053(4) 0.059(4) 0.036(3) -0.009(3) 0.002(2) -0.010(3)
S24A 0.046(3) 0.048(4) 0.045(3) -0.005(3) -0.009(2) -0.008(3)
P11A 0.043(4) 0.040(4) 0.036(3) 0.003(3) -0.001(3) -0.010(3)
S23B 0.066(7) 0.103(11) 0.050(5) -0.007(6) 0.008(5) -0.002(7)
S24B 0.069(6) 0.046(6) 0.036(4) 0.004(4) -0.016(4) -0.023(5)
P11B 0.042(6) 0.058(8) 0.033(5) 0.002(5) -0.013(4) -0.002(5)
S25 0.042(2) 0.047(2) 0.0669(19) -0.0303(17) 0.0036(15) -0.0077(16)
S26 0.110(4) 0.049(3) 0.067(2) -0.0012(19) -0.031(2) -0.040(3)
P12 0.068(3) 0.035(2) 0.0373(15) -0.0087(14) -0.0166(15) 0.0024(18)
S27 0.0340(18) 0.038(2) 0.0478(16) -0.0015(13) 0.0040(13) -0.0058(15)
S28 0.0435(19) 0.051(2) 0.0322(13) -0.0045(13) -0.0013(12) -0.0145(16)
P13 0.0317(17) 0.0324(19) 0.0355(14) -0.0089(13) 0.0041(12) -0.0069(14)
S29 0.049(2) 0.038(2) 0.0384(14) -0.0004(13) 0.0016(13) -0.0124(16)
S30 0.0378(19) 0.040(2) 0.0488(16) 0.0051(14) 0.0071(13) -0.0043(15)
P14 0.0317(18) 0.0338(19) 0.0383(14) 0.0013(13) -0.0032(12) -0.0081(14)
S31 0.0323(17) 0.037(2) 0.0496(16) 0.0004(14) 0.0097(13) -0.0040(14)
S32 0.0403(19) 0.045(2) 0.0411(15) -0.0139(14) 0.0006(13) -0.0064(15)
P15 0.0290(16) 0.0339(19) 0.0297(13) -0.0052(12) 0.0024(11) -0.0026(14)
S33 0.056(2) 0.044(2) 0.0458(16) -0.0061(15) -0.0073(14) 0.0149(17)
S34 0.047(2) 0.055(2) 0.0568(19) 0.0107(16) 0.0034(15) 0.0136(19)
P16 0.056(2) 0.035(2) 0.0456(17) -0.0074(15) -0.0141(15) -0.0013(17)

loop_
_atom_type_symbol
_atom_type_description
_atom_type_scat_dispersion_real
_atom_type_scat_dispersion_imag
_atom_type_scat_source
C C 0.0033 0.0016 'International Tables Vol C Tables 4.2.6.8 and 6.1.1.4'
H H 0.0000 0.0000 'International Tables Vol C Tables 4.2.6.8 and 6.1.1.4'
S S 0.1246 0.1234 'International Tables Vol C Tables 4.2.6.8 and 6.1.1.4'
Ag Ag -0.8971 1.1015 'International Tables Vol C Tables 4.2.6.8 and 6.1.1.4'
P P 0.1023 0.0942 'International Tables Vol C Tables 4.2.6.8 and 6.1.1.4'

loop_
_geom_angle_atom_site_label_1
_geom_angle_atom_site_label_2
_geom_angle_atom_site_label_3
_geom_angle
_geom_angle_site_symmetry_1
_geom_angle_site_symmetry_3
_geom_angle_publ_flag
S17 Ag1A S5 117.07(17) . . ?
S17 Ag1A S1 109.13(14) . . ?
S5 Ag1A S1 101.62(13) . . ?
S17 Ag1A S2 85.56(13) . . ?
S5 Ag1A S2 114.79(13) . . ?
S1 Ag1A S2 128.87(16) . . ?
S17 Ag1A Ag7 54.35(10) . . ?
S5 Ag1A Ag7 157.65(12) . . ?
S1 Ag1A Ag7 67.20(10) . . ?
S2 Ag1A Ag7 86.31(10) . . ?
S17 Ag1A Ag8 136.83(10) . . ?
S5 Ag1A Ag8 83.96(12) . . ?
S1 Ag1A Ag8 101.89(13) . . ?
S2 Ag1A Ag8 51.38(9) . . ?
Ag7 Ag1A Ag8 116.65(10) . . ?
S17 Ag1A Ag9 124.42(14) . . ?
S5 Ag1A Ag9 117.30(14) . . ?
S1 Ag1A Ag9 48.65(9) . . ?
S2 Ag1A Ag9 82.14(11) . . ?
Ag7 Ag1A Ag9 70.86(8) . . ?
Ag8 Ag1A Ag9 60.04(7) . . ?
S17 Ag1A Ag2 159.55(12) . . ?
S5 Ag1A Ag2 49.86(10) . . ?
S1 Ag1A Ag2 64.89(10) . . ?
S2 Ag1A Ag2 113.71(13) . . ?
Ag7 Ag1A Ag2 130.13(10) . . ?
Ag8 Ag1A Ag2 62.43(7) . . ?
Ag9 Ag1A Ag2 67.75(7) . . ?
S1 Ag1B S5 119.5(5) . . ?
S1 Ag1B S17 116.5(4) . . ?
S5 Ag1B S17 118.1(4) . . ?
S1 Ag1B Ag2 72.6(3) . . ?
S5 Ag1B Ag2 54.0(2) . . ?
S17 Ag1B Ag2 170.9(4) . . ?
S1 Ag1B Ag7 70.0(3) . . ?
S5 Ag1B Ag7 170.0(5) . . ?
S17 Ag1B Ag7 52.1(2) . . ?
Ag2 Ag1B Ag7 135.6(4) . . ?
S1 Ag1B Ag9 48.9(2) . . ?
S5 Ag1B Ag9 119.6(4) . . ?
S17 Ag1B Ag9 116.0(3) . . ?
Ag2 Ag1B Ag9 69.2(2) . . ?
Ag7 Ag1B Ag9 68.4(2) . . ?
S1 Ag1B Ag10 46.55(18) . . ?
S5 Ag1B Ag10 78.5(3) . . ?
S17 Ag1B Ag10 129.8(3) . . ?
Ag2 Ag1B Ag10 56.09(18) . . ?
Ag7 Ag1B Ag10 108.9(3) . . ?
Ag9 Ag1B Ag10 86.9(3) . . ?
S7 Ag2 S5 161.92(12) . . ?
S7 Ag2 S9 100.41(11) . . ?
S5 Ag2 S9 88.99(10) . . ?
S7 Ag2 Ag10 114.12(9) . . ?
S5 Ag2 Ag10 83.79(8) . . ?
S9 Ag2 Ag10 50.54(7) . . ?
S7 Ag2 Ag1B 136.9(2) . . ?
S5 Ag2 Ag1B 50.6(2) . . ?
S9 Ag2 Ag1B 109.09(19) . . ?
Ag10 Ag2 Ag1B 67.25(16) . . ?
S7 Ag2 Ag3B 53.2(2) . . ?
S5 Ag2 Ag3B 143.9(2) . . ?
S9 Ag2 Ag3B 85.2(2) . . ?
Ag10 Ag2 Ag3B 65.2(2) . . ?
Ag1B Ag2 Ag3B 98.2(3) . . ?
S7 Ag2 Ag3A 58.26(16) . . ?
S5 Ag2 Ag3A 138.15(15) . . ?
S9 Ag2 Ag3A 88.44(15) . . ?
Ag10 Ag2 Ag3A 62.93(14) . . ?
Ag1B Ag2 Ag3A 91.3(2) . . ?
Ag3B Ag2 Ag3A 7.0(3) . . ?
S7 Ag2 Ag8 89.63(9) . . ?
S5 Ag2 Ag8 80.02(8) . . ?
S9 Ag2 Ag8 168.80(8) . . ?
Ag10 Ag2 Ag8 129.32(5) . . ?
Ag1B Ag2 Ag8 65.36(17) . . ?
Ag3B Ag2 Ag8 105.0(2) . . ?
Ag3A Ag2 Ag8 101.17(15) . . ?
S7 Ag2 Ag1A 131.94(13) . . ?
S5 Ag2 Ag1A 51.63(10) . . ?
S9 Ag2 Ag1A 119.08(9) . . ?
Ag10 Ag2 Ag1A 77.49(6) . . ?
Ag1B Ag2 Ag1A 10.46(17) . . ?
Ag3B Ag2 Ag1A 101.5(2) . . ?
Ag3A Ag2 Ag1A 94.51(14) . . ?
Ag8 Ag2 Ag1A 54.96(5) . . ?
S10A Ag3A S1 122.4(4) . . ?
S10A Ag3A S7 112.3(4) . . ?
S1 Ag3A S7 112.0(3) . . ?
S10A Ag3A S8 97.6(4) . . ?
S1 Ag3A S8 122.2(3) . . ?
S7 Ag3A S8 83.6(2) . . ?
S10A Ag3A Ag9 97.1(4) . . ?
S1 Ag3A Ag9 52.01(15) . . ?
S7 Ag3A Ag9 86.1(2) . . ?
S8 Ag3A Ag9 164.4(3) . . ?
S10A Ag3A Ag4 94.4(4) . . ?
S1 Ag3A Ag4 84.1(2) . . ?
S7 Ag3A Ag4 129.9(3) . . ?
S8 Ag3A Ag4 50.26(15) . . ?
Ag9 Ag3A Ag4 133.4(2) . . ?
S10A Ag3A Ag2 156.1(4) . . ?
S1 Ag3A Ag2 67.34(18) . . ?
S7 Ag3A Ag2 47.80(15) . . ?
S8 Ag3A Ag2 93.2(2) . . ?
Ag9 Ag3A Ag2 71.21(17) . . ?
Ag4 Ag3A Ag2 108.9(2) . . ?
S10A Ag3A Ag10 147.6(4) . . ?
S1 Ag3A Ag10 47.70(14) . . ?
S7 Ag3A Ag10 98.7(2) . . ?
S8 Ag3A Ag10 75.80(18) . . ?
Ag9 Ag3A Ag10 94.38(19) . . ?
Ag4 Ag3A Ag10 56.66(13) . . ?
Ag2 Ag3A Ag10 56.07(12) . . ?
S10B Ag3B S7 116.9(7) . . ?
S10B Ag3B S8 112.5(5) . . ?
S7 Ag3B S8 95.4(4) . . ?
S10B Ag3B S1 99.6(5) . . ?
S7 Ag3B S1 111.9(4) . . ?
S8 Ag3B S1 121.8(5) . . ?
S10B Ag3B Ag2 145.1(5) . . ?
S7 Ag3B Ag2 50.9(2) . . ?
S8 Ag3B Ag2 101.8(3) . . ?
S1 Ag3B Ag2 65.9(3) . . ?
S10B Ag3B Ag4 96.1(5) . . ?
S7 Ag3B Ag4 141.6(4) . . ?
S8 Ag3B Ag4 51.7(2) . . ?
S1 Ag3B Ag4 78.8(3) . . ?
Ag2 Ag3B Ag4 110.7(4) . . ?
S10B Ag3B Ag9 77.5(4) . . ?
S7 Ag3B Ag9 85.9(4) . . ?
S8 Ag3B Ag9 167.7(5) . . ?
S1 Ag3B Ag9 47.15(19) . . ?
Ag2 Ag3B Ag9 69.5(2) . . ?
Ag4 Ag3B Ag9 122.0(4) . . ?
S10B Ag3B Ag10 135.4(6) . . ?
S7 Ag3B Ag10 104.1(4) . . ?
S8 Ag3B Ag10 78.8(3) . . ?
S1 Ag3B Ag10 45.91(19) . . ?
Ag2 Ag3B Ag10 56.69(19) . . ?
Ag4 Ag3B Ag10 55.9(2) . . ?
Ag9 Ag3B Ag10 89.0(3) . . ?
S8 Ag4 S11 117.45(12) . . ?
S8 Ag4 S13 118.00(11) . . ?
S11 Ag4 S13 124.28(11) . . ?
S8 Ag4 Ag10 85.81(7) . . ?
S11 Ag4 Ag10 132.86(9) . . ?
S13 Ag4 Ag10 56.95(7) . . ?
S8 Ag4 Ag3A 61.20(15) . . ?
S11 Ag4 Ag3A 89.94(16) . . ?
S13 Ag4 Ag3A 121.42(15) . . ?
Ag10 Ag4 Ag3A 64.92(13) . . ?
S8 Ag4 Ag5A 128.72(8) . . ?
S11 Ag4 Ag5A 52.33(9) . . ?
S13 Ag4 Ag5A 94.99(9) . . ?
Ag10 Ag4 Ag5A 80.83(5) . . ?
Ag3A Ag4 Ag5A 68.31(14) . . ?
S8 Ag4 Ag3B 53.9(2) . . ?
S11 Ag4 Ag3B 94.7(2) . . ?
S13 Ag4 Ag3B 122.2(2) . . ?
Ag10 Ag4 Ag3B 65.2(2) . . ?
Ag3A Ag4 Ag3B 7.4(3) . . ?
Ag5A Ag4 Ag3B 75.7(2) . . ?
S8 Ag4 Ag5B 116.50(18) . . ?
S11 Ag4 Ag5B 58.61(16) . . ?
S13 Ag4 Ag5B 100.09(18) . . ?
Ag10 Ag4 Ag5B 74.44(14) . . ?
Ag3A Ag4 Ag5B 55.7(2) . . ?
Ag5A Ag4 Ag5B 12.77(15) . . ?
Ag3B Ag4 Ag5B 63.0(3) . . ?
S11 Ag5A S14A 115.93(15) . . ?
S11 Ag5A S12 95.65(12) . . ?
S14A Ag5A S12 117.88(15) . . ?
S11 Ag5A S1 127.27(14) . . ?
S14A Ag5A S1 93.67(14) . . ?
S12 Ag5A S1 108.08(13) . . ?
S11 Ag5A Ag6 145.33(11) . . ?
S14A Ag5A Ag6 94.87(12) . . ?
S12 Ag5A Ag6 53.72(7) . . ?
S1 Ag5A Ag6 61.32(9) . . ?
S11 Ag5A Ag4 52.49(9) . . ?
S14A Ag5A Ag4 153.69(14) . . ?
S12 Ag5A Ag4 88.05(8) . . ?
S1 Ag5A Ag4 81.35(10) . . ?
Ag6 Ag5A Ag4 105.02(7) . . ?
S1 Ag5B S14B 134.6(6) . . ?
S1 Ag5B Ag6 64.5(2) . . ?
S14B Ag5B Ag6 94.9(6) . . ?
S1 Ag5B Ag4 82.1(3) . . ?
S14B Ag5B Ag4 142.4(6) . . ?
Ag6 Ag5B Ag4 95.9(3) . . ?
S16 Ag6 S12 119.81(11) . . ?
S16 Ag6 S15 127.12(12) . . ?
S12 Ag6 S15 105.55(10) . . ?
S16 Ag6 S1 86.42(13) . . ?
S12 Ag6 S1 105.73(10) . . ?
S15 Ag6 S1 107.04(11) . . ?
S16 Ag6 Ag5A 131.63(12) . . ?
S12 Ag6 Ag5A 56.79(8) . . ?
S15 Ag6 Ag5A 94.80(10) . . ?
S1 Ag6 Ag5A 55.63(9) . . ?
S16 Ag6 Ag7 96.02(8) . . ?
S12 Ag6 Ag7 142.66(9) . . ?
S15 Ag6 Ag7 51.94(7) . . ?
S1 Ag6 Ag7 63.58(7) . . ?
Ag5A Ag6 Ag7 92.40(5) . . ?
S16 Ag6 Ag5B 127.85(19) . . ?
S12 Ag6 Ag5B 71.48(19) . . ?
S15 Ag6 Ag5B 89.92(19) . . ?
S1 Ag6 Ag5B 44.37(17) . . ?
Ag5A Ag6 Ag5B 14.71(16) . . ?
Ag7 Ag6 Ag5B 78.50(18) . . ?
S15 Ag7 S3 119.29(13) . . ?
S15 Ag7 S17 112.27(12) . . ?
S3 Ag7 S17 124.43(10) . . ?
S15 Ag7 Ag1A 143.21(11) . . ?
S3 Ag7 Ag1A 90.43(10) . . ?
S17 Ag7 Ag1A 55.51(11) . . ?
S15 Ag7 Ag1B 131.96(19) . . ?
S3 Ag7 Ag1B 97.9(2) . . ?
S17 Ag7 Ag1B 57.6(2) . . ?
Ag1A Ag7 Ag1B 11.58(15) . . ?
S15 Ag7 Ag6 54.16(9) . . ?
S3 Ag7 Ag6 135.51(9) . . ?
S17 Ag7 Ag6 91.15(8) . . ?
Ag1A Ag7 Ag6 89.72(6) . . ?
Ag1B Ag7 Ag6 78.20(16) . . ?
S4 Ag8 S2 121.99(12) . . ?
S4 Ag8 S6 121.89(13) . . ?
S2 Ag8 S6 114.66(12) . . ?
S4 Ag8 Ag1A 105.42(11) . . ?
S2 Ag8 Ag1A 59.73(9) . . ?
S6 Ag8 Ag1A 113.32(10) . . ?
S4 Ag8 Ag9 138.05(9) . . ?
S2 Ag8 Ag9 87.77(8) . . ?
S6 Ag8 Ag9 51.27(8) . . ?
Ag1A Ag8 Ag9 62.06(6) . . ?
S4 Ag8 Ag2 70.42(8) . . ?
S2 Ag8 Ag2 122.22(9) . . ?
S6 Ag8 Ag2 90.71(8) . . ?
Ag1A Ag8 Ag2 62.61(6) . . ?
Ag9 Ag8 Ag2 68.52(4) . . ?
S1 Ag9 S6 146.79(14) . . ?
S1 Ag9 S3 104.86(12) . . ?
S6 Ag9 S3 104.99(11) . . ?
S1 Ag9 Ag3A 57.52(16) . . ?
S6 Ag9 Ag3A 100.82(16) . . ?
S3 Ag9 Ag3A 148.41(17) . . ?
S1 Ag9 Ag8 107.64(10) . . ?
S6 Ag9 Ag8 53.74(9) . . ?
S3 Ag9 Ag8 98.06(7) . . ?
Ag3A Ag9 Ag8 111.90(15) . . ?
S1 Ag9 Ag1A 57.47(9) . . ?
S6 Ag9 Ag1A 111.64(10) . . ?
S3 Ag9 Ag1A 84.60(10) . . ?
Ag3A Ag9 Ag1A 102.56(14) . . ?
Ag8 Ag9 Ag1A 57.91(6) . . ?
S1 Ag9 Ag3B 60.5(2) . . ?
S6 Ag9 Ag3B 96.0(2) . . ?
S3 Ag9 Ag3B 154.1(2) . . ?
Ag3A Ag9 Ag3B 5.7(3) . . ?
Ag8 Ag9 Ag3B 106.6(2) . . ?
Ag1A Ag9 Ag3B 101.7(2) . . ?
S1 Ag9 Ag1B 47.01(16) . . ?
S6 Ag9 Ag1B 118.2(2) . . ?
S3 Ag9 Ag1B 91.2(2) . . ?
Ag3A Ag9 Ag1B 92.4(2) . . ?
Ag8 Ag9 Ag1B 65.24(17) . . ?
Ag1A Ag9 Ag1B 10.92(15) . . ?
Ag3B Ag9 Ag1B 92.0(3) . . ?
S1 Ag10 S9 133.42(13) . . ?
S1 Ag10 S13 117.51(11) . . ?
S9 Ag10 S13 103.94(10) . . ?
S1 Ag10 Ag4 88.55(9) . . ?
S9 Ag10 Ag4 100.76(7) . . ?
S13 Ag10 Ag4 53.32(8) . . ?
S1 Ag10 Ag2 72.26(9) . . ?
S9 Ag10 Ag2 62.40(8) . . ?
S13 Ag10 Ag2 161.97(9) . . ?
Ag4 Ag10 Ag2 115.05(5) . . ?
S1 Ag10 Ag3A 52.69(16) . . ?
S9 Ag10 Ag3A 94.06(16) . . ?
S13 Ag10 Ag3A 111.38(16) . . ?
Ag4 Ag10 Ag3A 58.43(15) . . ?
Ag2 Ag10 Ag3A 61.00(15) . . ?
S1 Ag10 Ag3B 58.9(2) . . ?
S9 Ag10 Ag3B 87.2(2) . . ?
S13 Ag10 Ag3B 112.2(2) . . ?
Ag4 Ag10 Ag3B 58.9(2) . . ?
Ag2 Ag10 Ag3B 58.1(2) . . ?
Ag3A Ag10 Ag3B 6.9(3) . . ?
S1 Ag10 Ag1B 45.10(19) . . ?
S9 Ag10 Ag1B 109.9(2) . . ?
S13 Ag10 Ag1B 141.2(2) . . ?
Ag4 Ag10 Ag1B 133.58(18) . . ?
Ag2 Ag10 Ag1B 56.7(2) . . ?
Ag3A Ag10 Ag1B 84.9(2) . . ?
Ag3B Ag10 Ag1B 88.1(3) . . ?
Ag5B S1 Ag1B 154.8(4) . . ?
Ag5B S1 Ag10 110.3(3) . . ?
Ag1B S1 Ag10 88.4(3) . . ?
Ag5B S1 Ag9 93.0(3) . . ?
Ag1B S1 Ag9 84.1(3) . . ?
Ag10 S1 Ag9 136.06(17) . . ?
Ag5B S1 Ag3A 75.8(3) . . ?
Ag1B S1 Ag3A 125.8(4) . . ?
Ag10 S1 Ag3A 79.61(19) . . ?
Ag9 S1 Ag3A 70.5(2) . . ?
Ag5B S1 Ag1A 148.4(3) . . ?
Ag1B S1 Ag1A 11.0(3) . . ?
Ag10 S1 Ag1A 98.46(15) . . ?
Ag9 S1 Ag1A 73.88(10) . . ?
Ag3A S1 Ag1A 123.5(2) . . ?
Ag5B S1 Ag5A 14.0(3) . . ?
Ag1B S1 Ag5A 154.8(3) . . ?
Ag10 S1 Ag5A 98.08(11) . . ?
Ag9 S1 Ag5A 106.85(15) . . ?
Ag3A S1 Ag5A 79.3(2) . . ?
Ag1A S1 Ag5A 153.95(17) . . ?
Ag5B S1 Ag3B 80.9(3) . . ?
Ag1B S1 Ag3B 121.5(4) . . ?
Ag10 S1 Ag3B 75.2(2) . . ?
Ag9 S1 Ag3B 72.4(3) . . ?
Ag3A S1 Ag3B 5.7(4) . . ?
Ag1A S1 Ag3B 120.0(3) . . ?
Ag5A S1 Ag3B 83.7(2) . . ?
Ag5B S1 Ag6 71.2(3) . . ?
Ag1B S1 Ag6 92.8(3) . . ?
Ag10 S1 Ag6 89.82(12) . . ?
Ag9 S1 Ag6 133.66(15) . . ?
Ag3A S1 Ag6 139.1(2) . . ?
Ag1A S1 Ag6 97.02(13) . . ?
Ag5A S1 Ag6 63.05(9) . . ?
Ag3B S1 Ag6 141.4(3) . . ?
P1 S2 Ag8 101.94(18) . . ?
P1 S2 Ag1A 107.37(15) . . ?
Ag8 S2 Ag1A 68.89(11) . . ?
P1 S3 Ag7 104.11(17) . . ?
P1 S3 Ag9 98.44(17) . . ?
Ag7 S3 Ag9 85.89(12) . . ?
C7 P1 C1 104.5(5) . . ?
C7 P1 S3 108.9(4) . . ?
C1 P1 S3 107.1(3) . . ?
C7 P1 S2 108.1(4) . . ?
C1 P1 S2 109.7(3) . . ?
S3 P1 S2 117.7(2) . . ?
C2 C1 C6 120.0 . . ?
C2 C1 P1 121.4(5) . . ?
C6 C1 P1 118.6(5) . . ?
C1 C2 C3 120.0 . . ?
C4 C3 C2 120.0 . . ?
C3 C4 C5 120.0 . . ?
C6 C5 C4 120.0 . . ?
C5 C6 C1 120.0 . . ?
C8 C7 C12 120.0 . . ?
C8 C7 P1 119.5(8) . . ?
C12 C7 P1 120.5(8) . . ?
C7 C8 C9 120.0 . . ?
C10 C9 C8 120.0 . . ?
C11 C10 C9 120.0 . . ?
C10 C11 C12 120.0 . . ?
C11 C12 C7 120.0 . . ?
P2 S4 Ag8 96.31(17) . . ?
P2 S5 Ag1B 118.7(3) . . ?
P2 S5 Ag2 97.99(18) . . ?
Ag1B S5 Ag2 75.4(3) . . ?
P2 S5 Ag1A 105.50(17) . . ?
Ag1B S5 Ag1A 13.42(19) . . ?
Ag2 S5 Ag1A 78.51(13) . . ?
C13 P2 C19 104.9(4) . . ?
C13 P2 S4 110.0(4) . . ?
C19 P2 S4 111.3(3) . . ?
C13 P2 S5 105.5(3) . . ?
C19 P2 S5 108.7(3) . . ?
S4 P2 S5 115.8(2) . . ?
C14 C13 C18 120.0 . . ?
C14 C13 P2 120.3(6) . . ?
C18 C13 P2 119.6(6) . . ?
C15 C14 C13 120.0 . . ?
C16 C15 C14 120.0 . . ?
C15 C16 C17 120.0 . . ?
C18 C17 C16 120.0 . . ?
C17 C18 C13 120.0 . . ?
C20 C19 C24 120.0 . . ?
C20 C19 P2 122.1(4) . . ?
C24 C19 P2 117.8(4) . . ?
C19 C20 C21 120.0 . . ?
C22 C21 C20 120.0 . . ?
C21 C22 C23 120.0 . . ?
C24 C23 C22 120.0 . . ?
C23 C24 C19 120.0 . . ?
P3 S6 Ag9 108.66(16) . . ?
P3 S6 Ag8 98.61(18) . . ?
Ag9 S6 Ag8 74.99(11) . . ?
P3 S7 Ag2 112.84(17) . . ?
P3 S7 Ag3B 108.9(3) . . ?
Ag2 S7 Ag3B 75.9(3) . . ?
P3 S7 Ag3A 104.3(3) . . ?
Ag2 S7 Ag3A 73.94(17) . . ?
Ag3B S7 Ag3A 5.9(4) . . ?
C31 P3 C25 107.1(5) . . ?
C31 P3 S7 104.6(4) . . ?
C25 P3 S7 108.1(4) . . ?
C31 P3 S6 109.0(5) . . ?
C25 P3 S6 108.3(3) . . ?
S7 P3 S6 119.1(2) . . ?
C26 C25 C30 120.0 . . ?
C26 C25 P3 120.2(5) . . ?
C30 C25 P3 119.8(5) . . ?
C25 C26 C27 120.0 . . ?
C26 C27 C28 120.0 . . ?
C29 C28 C27 120.0 . . ?
C28 C29 C30 120.0 . . ?
C29 C30 C25 120.0 . . ?
C32 C31 C36 120.0 . . ?
C32 C31 P3 117.3(8) . . ?
C36 C31 P3 122.7(8) . . ?
C31 C32 C33 120.0 . . ?
C34 C33 C32 120.0 . . ?
C35 C34 C33 120.0 . . ?
C34 C35 C36 120.0 . . ?
C35 C36 C31 120.0 . . ?
P4 S8 Ag4 101.31(15) . . ?
P4 S8 Ag3B 112.3(3) . . ?
Ag4 S8 Ag3B 74.4(3) . . ?
P4 S8 Ag3A 114.10(19) . . ?
Ag4 S8 Ag3A 68.54(17) . . ?
Ag3B S8 Ag3A 6.0(4) . . ?
P4 S9 Ag10 99.10(14) . . ?
P4 S9 Ag2 114.04(16) . . ?
Ag10 S9 Ag2 67.07(8) . . ?
C43 P4 C37 104.9(4) . . ?
C43 P4 S8 109.4(3) . . ?
C37 P4 S8 106.3(3) . . ?
C43 P4 S9 109.5(3) . . ?
C37 P4 S9 107.7(3) . . ?
S8 P4 S9 118.14(18) . . ?
C38 C37 C42 120.0 . . ?
C38 C37 P4 121.4(4) . . ?
C42 C37 P4 118.5(4) . . ?
C39 C38 C37 120.0 . . ?
C38 C39 C40 120.0 . . ?
C41 C40 C39 120.0 . . ?
C42 C41 C40 120.0 . . ?
C41 C42 C37 120.0 . . ?
C44 C43 C48 120.0 . . ?
C44 C43 P4 118.9(4) . . ?
C48 C43 P4 121.0(4) . . ?
C43 C44 C45 120.0 . . ?
C44 C45 C46 120.0 . . ?
C47 C46 C45 120.0 . . ?
C46 C47 C48 120.0 . . ?
C47 C48 C43 120.0 . . ?
P5 S10A Ag3A 105.4(6) . . ?
P5 S10B Ag3B 101.3(7) . . ?
P5 S11 Ag5A 104.91(17) . . ?
P5 S11 Ag4 99.40(17) . . ?
Ag5A S11 Ag4 75.18(10) . . ?
C55 P5 C49 105.0(6) . . ?
C55 P5 S10A 102.5(6) . . ?
C49 P5 S10A 107.6(6) . . ?
C55 P5 S11 110.2(5) . . ?
C49 P5 S11 105.2(4) . . ?
S10A P5 S11 124.8(4) . . ?
C55 P5 S10B 111.7(7) . . ?
C49 P5 S10B 109.3(6) . . ?
S10A P5 S10B 10.8(7) . . ?
S11 P5 S10B 114.7(5) . . ?
C50 C49 C54 120.0 . . ?
C50 C49 P5 115.8(6) . . ?
C54 C49 P5 124.2(6) . . ?
C51 C50 C49 120.0 . . ?
C50 C51 C52 120.0 . . ?
C53 C52 C51 120.0 . . ?
C52 C53 C54 120.0 . . ?
C53 C54 C49 120.0 . . ?
C56 C55 C60 120.0 . . ?
C56 C55 P5 120.4(8) . . ?
C60 C55 P5 119.5(8) . . ?
C55 C56 C57 120.0 . . ?
C58 C57 C56 120.0 . . ?
C59 C58 C57 120.0 . . ?
C60 C59 C58 120.0 . . ?
C59 C60 C55 120.0 . . ?
P6 S12 Ag6 110.79(15) . . ?
P6 S12 Ag5A 107.57(16) . . ?
Ag6 S12 Ag5A 69.48(8) . . ?
P6 S13 Ag4 94.12(15) . . ?
P6 S13 Ag10 125.56(17) . . ?
Ag4 S13 Ag10 69.73(8) . . ?
C61 P6 C67 106.7(4) . . ?
C61 P6 S13 108.1(3) . . ?
C67 P6 S13 105.8(3) . . ?
C61 P6 S12 107.4(3) . . ?
C67 P6 S12 108.4(3) . . ?
S13 P6 S12 119.90(18) . . ?
C62 C61 C66 120.0 . . ?
C62 C61 P6 120.0(5) . . ?
C66 C61 P6 120.0(5) . . ?
C63 C62 C61 120.0 . . ?
C62 C63 C64 120.0 . . ?
C65 C64 C63 120.0 . . ?
C64 C65 C66 120.0 . . ?
C65 C66 C61 120.0 . . ?
C68 C67 C72 120.0 . . ?
C68 C67 P6 122.4(4) . . ?
C72 C67 P6 117.5(4) . . ?
C69 C68 C67 120.0 . . ?
C68 C69 C70 120.0 . . ?
C71 C70 C69 120.0 . . ?
C70 C71 C72 120.0 . . ?
C71 C72 C67 120.0 . . ?
P7 S14A Ag5A 102.0(2) . . ?
P7 S14B Ag5B 114.0(10) . . ?
P7 S15 Ag7 102.76(17) . . ?
P7 S15 Ag6 105.68(16) . . ?
Ag7 S15 Ag6 73.90(11) . . ?
S14B P7 C79 108.8(9) . . ?
S14B P7 C73 83.4(8) . . ?
C79 P7 C73 107.0(6) . . ?
S14B P7 S15 127.8(7) . . ?
C79 P7 S15 116.4(5) . . ?
C73 P7 S15 106.0(4) . . ?
S14B P7 S14A 22.6(7) . . ?
C79 P7 S14A 103.1(5) . . ?
C73 P7 S14A 105.9(4) . . ?
S15 P7 S14A 117.6(2) . . ?
C74 C73 C78 120.0 . . ?
C74 C73 P7 121.8(6) . . ?
C78 C73 P7 118.1(7) . . ?
C75 C74 C73 120.0 . . ?
C74 C75 C76 120.0 . . ?
C77 C76 C75 120.0 . . ?
C78 C77 C76 120.0 . . ?
C77 C78 C73 120.0 . . ?
C80 C79 C84 120.0 . . ?
C80 C79 P7 120.4(9) . . ?
C84 C79 P7 119.5(9) . . ?
C81 C80 C79 120.0 . . ?
C80 C81 C82 120.0 . . ?
C83 C82 C81 120.0 . . ?
C84 C83 C82 120.0 . . ?
C83 C84 C79 120.0 . . ?
P8 S16 Ag6 103.0(2) . . ?
P8 S17 Ag7 110.44(14) . . ?
P8 S17 Ag1A 102.26(18) . . ?
Ag7 S17 Ag1A 70.14(11) . . ?
P8 S17 Ag1B 90.1(3) . . ?
Ag7 S17 Ag1B 70.3(2) . . ?
Ag1A S17 Ag1B 12.84(18) . . ?
C91 P8 C85 105.3(5) . . ?
C91 P8 S16 109.3(3) . . ?
C85 P8 S16 109.1(4) . . ?
C91 P8 S17 109.6(4) . . ?
C85 P8 S17 104.8(3) . . ?
S16 P8 S17 117.9(2) . . ?
C86 C85 C90 120.0 . . ?
C86 C85 P8 120.7(5) . . ?
C90 C85 P8 119.3(5) . . ?
C87 C86 C85 120.0 . . ?
C86 C87 C88 120.0 . . ?
C87 C88 C89 120.0 . . ?
C88 C89 C90 120.0 . . ?
C89 C90 C85 120.0 . . ?
C92 C91 C96 120.0 . . ?
C92 C91 P8 118.1(6) . . ?
C96 C91 P8 121.9(6) . . ?
C91 C92 C93 120.0 . . ?
C94 C93 C92 120.0 . . ?
C93 C94 C95 120.0 . . ?
C94 C95 C96 120.0 . . ?
C95 C96 C91 120.0 . . ?
S19 Ag11 S18 122.44(16) . . ?
S19 Ag11 Ag17 54.29(11) . . ?
S18 Ag11 Ag17 78.13(12) . . ?
S19 Ag11 Ag12 173.80(18) . . ?
S18 Ag11 Ag12 57.60(13) . . ?
Ag17 Ag11 Ag12 129.46(13) . . ?
S19 Ag11 Ag19 126.53(14) . . ?
S18 Ag11 Ag19 94.23(12) . . ?
Ag17 Ag11 Ag19 106.65(11) . . ?
Ag12 Ag11 Ag19 58.69(9) . . ?
S19 Ag11 Ag18 121.46(15) . . ?
S18 Ag11 Ag18 46.91(10) . . ?
Ag17 Ag11 Ag18 68.65(9) . . ?
Ag12 Ag11 Ag18 63.64(11) . . ?
Ag19 Ag11 Ag18 56.59(8) . . ?
S18 Ag21 S19 110.2(2) . . ?
S18 Ag21 Ag29 69.36(17) . . ?
S19 Ag21 Ag29 97.0(2) . . ?
S25 Ag12 S18 112.0(2) . . ?
S25 Ag12 Ag20 109.14(14) . . ?
S18 Ag12 Ag20 49.89(10) . . ?
S25 Ag12 Ag13 54.61(11) . . ?
S18 Ag12 Ag13 60.33(12) . . ?
Ag20 Ag12 Ag13 63.23(9) . . ?
S25 Ag12 Ag19 90.95(13) . . ?
S18 Ag12 Ag19 92.60(12) . . ?
Ag20 Ag12 Ag19 141.60(14) . . ?
Ag13 Ag12 Ag19 109.08(13) . . ?
S25 Ag12 Ag11 144.04(17) . . ?
S18 Ag12 Ag11 51.25(10) . . ?
Ag20 Ag12 Ag11 84.12(11) . . ?
Ag13 Ag12 Ag11 109.35(14) . . ?
Ag19 Ag12 Ag11 62.23(9) . . ?
S25 Ag12 Ag18 85.37(15) . . ?
S18 Ag12 Ag18 44.86(11) . . ?
Ag20 Ag12 Ag18 91.88(13) . . ?
Ag13 Ag12 Ag18 60.42(9) . . ?
Ag19 Ag12 Ag18 56.49(8) . . ?
Ag11 Ag12 Ag18 60.31(9) . . ?
S25 Ag22 S28 106.6(2) . . ?
S25 Ag22 Ag20 115.1(2) . . ?
S28 Ag22 Ag20 54.70(14) . . ?
S25 Ag22 Ag29 90.2(2) . . ?
S28 Ag22 Ag29 160.2(3) . . ?
Ag20 Ag22 Ag29 108.9(2) . . ?
S25 Ag22 Ag13 54.84(16) . . ?
S28 Ag22 Ag13 89.35(17) . . ?
Ag20 Ag22 Ag13 62.85(13) . . ?
Ag29 Ag22 Ag13 91.95(18) . . ?
S29 Ag13 S25 117.72(12) . . ?
S29 Ag13 S27 108.99(10) . . ?
S25 Ag13 S27 92.70(10) . . ?
S29 Ag13 S18 106.78(12) . . ?
S25 Ag13 S18 106.28(12) . . ?
S27 Ag13 S18 124.62(11) . . ?
S29 Ag13 Ag12 143.22(10) . . ?
S25 Ag13 Ag12 53.91(11) . . ?
S27 Ag13 Ag12 107.22(10) . . ?
S18 Ag13 Ag12 55.03(11) . . ?
S29 Ag13 Ag14 94.13(8) . . ?
S25 Ag13 Ag14 139.24(9) . . ?
S27 Ag13 Ag14 50.89(7) . . ?
S18 Ag13 Ag14 86.03(8) . . ?
Ag12 Ag13 Ag14 113.76(8) . . ?
S29 Ag13 Ag22 153.50(12) . . ?
S25 Ag13 Ag22 49.37(15) . . ?
S27 Ag13 Ag22 95.61(11) . . ?
S18 Ag13 Ag22 64.30(14) . . ?
Ag12 Ag13 Ag22 12.11(9) . . ?
Ag14 Ag13 Ag22 109.37(12) . . ?
S29 Ag13 Ag20 137.23(10) . . ?
S25 Ag13 Ag20 103.44(9) . . ?
S27 Ag13 Ag20 78.51(8) . . ?
S18 Ag13 Ag20 46.85(8) . . ?
Ag12 Ag13 Ag20 57.34(8) . . ?
Ag14 Ag13 Ag20 57.11(3) . . ?
Ag22 Ag13 Ag20 56.14(13) . . ?
S29 Ag13 Ag18 80.32(9) . . ?
S25 Ag13 Ag18 87.49(9) . . ?
S27 Ag13 Ag18 169.19(10) . . ?
S18 Ag13 Ag18 45.42(8) . . ?
Ag12 Ag13 Ag18 64.38(8) . . ?
Ag14 Ag13 Ag18 124.59(7) . . ?
Ag22 Ag13 Ag18 76.34(10) . . ?
Ag20 Ag13 Ag18 90.93(6) . . ?
S30 Ag14 S27 119.70(11) . . ?
S30 Ag14 S31 124.79(11) . . ?
S27 Ag14 S31 115.49(11) . . ?
S30 Ag14 Ag20 130.52(8) . . ?
S27 Ag14 Ag20 85.29(8) . . ?
S31 Ag14 Ag20 54.79(7) . . ?
S30 Ag14 Ag13 93.91(8) . . ?
S27 Ag14 Ag13 57.17(8) . . ?
S31 Ag14 Ag13 117.71(7) . . ?
Ag20 Ag14 Ag13 62.93(4) . . ?
S30 Ag14 Ag15 54.71(8) . . ?
S27 Ag14 Ag15 126.48(8) . . ?
S31 Ag14 Ag15 93.42(8) . . ?
Ag20 Ag14 Ag15 75.92(4) . . ?
Ag13 Ag14 Ag15 69.72(4) . . ?
S33 Ag15 S30 112.67(10) . . ?
S33 Ag15 S32 119.21(10) . . ?
S30 Ag15 S32 99.79(10) . . ?
S33 Ag15 S18 91.78(10) . . ?
S30 Ag15 S18 133.46(12) . . ?
S32 Ag15 S18 101.50(11) . . ?
S33 Ag15 Ag14 149.27(7) . . ?
S30 Ag15 Ag14 51.25(8) . . ?
S32 Ag15 Ag14 90.94(8) . . ?
S18 Ag15 Ag14 87.46(8) . . ?
S33 Ag15 Ag16 92.95(6) . . ?
S30 Ag15 Ag16 151.09(9) . . ?
S32 Ag15 Ag16 54.06(7) . . ?
S18 Ag15 Ag16 54.33(9) . . ?
Ag14 Ag15 Ag16 111.11(5) . . ?
S20 Ag16 S32 116.97(12) . . ?
S20 Ag16 S34 117.74(10) . . ?
S32 Ag16 S34 99.80(10) . . ?
S20 Ag16 S18 105.27(14) . . ?
S32 Ag16 S18 104.88(11) . . ?
S34 Ag16 S18 111.65(10) . . ?
S20 Ag16 Ag15 149.91(11) . . ?
S32 Ag16 Ag15 53.84(8) . . ?
S34 Ag16 Ag15 92.32(6) . . ?
S18 Ag16 Ag15 58.38(9) . . ?
S20 Ag16 Ag17 99.17(9) . . ?
S32 Ag16 Ag17 142.44(10) . . ?
S34 Ag16 Ag17 50.99(7) . . ?
S18 Ag16 Ag17 72.85(8) . . ?
Ag15 Ag16 Ag17 99.12(5) . . ?
S34 Ag17 S19 116.54(11) . . ?
S34 Ag17 S22 115.76(12) . . ?
S19 Ag17 S22 126.14(13) . . ?
S34 Ag17 Ag11 130.07(10) . . ?
S19 Ag17 Ag11 54.93(11) . . ?
S22 Ag17 Ag11 98.38(13) . . ?
S34 Ag17 Ag28 103.40(8) . . ?
S19 Ag17 Ag28 126.90(13) . . ?
S22 Ag17 Ag28 47.82(15) . . ?
Ag11 Ag17 Ag28 72.89(10) . . ?
S34 Ag17 Ag16 55.17(7) . . ?
S19 Ag17 Ag16 88.94(10) . . ?
S22 Ag17 Ag16 132.43(13) . . ?
Ag11 Ag17 Ag16 74.94(8) . . ?
Ag28 Ag17 Ag16 86.42(7) . . ?
S26 Ag18 S18 139.1(2) . . ?
S26 Ag18 S22 100.55(15) . . ?
S18 Ag18 S22 114.63(17) . . ?
S26 Ag18 Ag19 54.62(12) . . ?
S18 Ag18 Ag19 101.40(14) . . ?
S22 Ag18 Ag19 93.11(11) . . ?
S26 Ag18 Ag13 91.65(12) . . ?
S18 Ag18 Ag13 60.71(10) . . ?
S22 Ag18 Ag13 161.47(13) . . ?
Ag19 Ag18 Ag13 105.35(10) . . ?
S26 Ag18 Ag11 115.38(15) . . ?
S18 Ag18 Ag11 51.18(11) . . ?
S22 Ag18 Ag11 85.83(14) . . ?
Ag19 Ag18 Ag11 60.89(8) . . ?
Ag13 Ag18 Ag11 101.57(9) . . ?
S26 Ag18 Ag12 85.30(15) . . ?
S18 Ag18 Ag12 54.56(13) . . ?
S22 Ag18 Ag12 139.11(15) . . ?
Ag19 Ag18 Ag12 57.43(9) . . ?
Ag13 Ag18 Ag12 55.20(8) . . ?
Ag11 Ag18 Ag12 56.05(9) . . ?
S22 Ag28 S18 129.2(2) . . ?
S22 Ag28 S33 97.90(18) . . ?
S18 Ag28 S33 93.83(14) . . ?
S22 Ag28 S26 96.72(17) . . ?
S18 Ag28 S26 105.56(18) . . ?
S33 Ag28 S26 139.41(17) . . ?
S22 Ag28 Ag17 55.02(16) . . ?
S18 Ag28 Ag17 76.60(13) . . ?
S33 Ag28 Ag17 87.23(11) . . ?
S26 Ag28 Ag17 131.46(14) . . ?
S22 Ag28 Ag29 90.82(17) . . ?
S18 Ag28 Ag29 69.79(16) . . ?
S33 Ag28 Ag29 163.39(18) . . ?
S26 Ag28 Ag29 52.34(14) . . ?
Ag17 Ag28 Ag29 86.24(13) . . ?
S21 Ag19 S26 116.67(16) . . ?
S21 Ag19 Ag18 91.32(11) . . ?
S26 Ag19 Ag18 47.93(13) . . ?
S21 Ag19 Ag12 122.00(13) . . ?
S26 Ag19 Ag12 87.43(13) . . ?
Ag18 Ag19 Ag12 66.08(11) . . ?
S21 Ag19 Ag11 63.06(11) . . ?
S26 Ag19 Ag11 110.34(14) . . ?
Ag18 Ag19 Ag11 62.52(8) . . ?
Ag12 Ag19 Ag11 59.09(9) . . ?
S21 Ag29 S26 108.7(2) . . ?
S21 Ag29 Ag22 154.5(2) . . ?
S26 Ag29 Ag22 96.66(17) . . ?
S21 Ag29 Ag21 88.75(18) . . ?
S26 Ag29 Ag21 139.5(2) . . ?
Ag22 Ag29 Ag21 69.30(19) . . ?
S21 Ag29 Ag28 94.04(16) . . ?
S26 Ag29 Ag28 59.30(15) . . ?
Ag22 Ag29 Ag28 96.28(19) . . ?
Ag21 Ag29 Ag28 83.87(17) . . ?
S18 Ag20 S28 128.04(13) . . ?
S18 Ag20 S31 125.18(13) . . ?
S28 Ag20 S31 105.17(10) . . ?
S18 Ag20 Ag22 72.70(14) . . ?
S28 Ag20 Ag22 55.42(12) . . ?
S31 Ag20 Ag22 158.47(13) . . ?
S18 Ag20 Ag12 60.42(12) . . ?
S28 Ag20 Ag12 67.87(10) . . ?
S31 Ag20 Ag12 169.64(10) . . ?
Ag22 Ag20 Ag12 12.61(10) . . ?
S18 Ag20 Ag14 97.89(10) . . ?
S28 Ag20 Ag14 102.12(7) . . ?
S31 Ag20 Ag14 54.06(8) . . ?
Ag22 Ag20 Ag14 116.49(13) . . ?
Ag12 Ag20 Ag14 118.62(9) . . ?
S18 Ag20 Ag13 61.59(10) . . ?
S28 Ag20 Ag13 88.58(9) . . ?
S31 Ag20 Ag13 114.01(8) . . ?
Ag22 Ag20 Ag13 61.01(13) . . ?
Ag12 Ag20 Ag13 59.43(9) . . ?
Ag14 Ag20 Ag13 59.96(3) . . ?
Ag18 S18 Ag20 141.48(19) . . ?
Ag18 S18 Ag11 81.92(13) . . ?
Ag20 S18 Ag11 109.59(17) . . ?
Ag18 S18 Ag28 20.40(8) . . ?
Ag20 S18 Ag28 155.84(19) . . ?
Ag11 S18 Ag28 86.89(14) . . ?
Ag18 S18 Ag21 106.02(19) . . ?
Ag20 S18 Ag21 87.20(19) . . ?
Ag11 S18 Ag21 24.65(12) . . ?
Ag28 S18 Ag21 111.3(2) . . ?
Ag18 S18 Ag16 123.61(17) . . ?
Ag20 S18 Ag16 94.07(13) . . ?
Ag11 S18 Ag16 88.07(13) . . ?
Ag28 S18 Ag16 104.32(16) . . ?
Ag21 S18 Ag16 79.14(14) . . ?
Ag18 S18 Ag12 80.57(15) . . ?
Ag20 S18 Ag12 69.68(13) . . ?
Ag11 S18 Ag12 71.15(14) . . ?
Ag28 S18 Ag12 100.90(17) . . ?
Ag21 S18 Ag12 70.92(16) . . ?
Ag16 S18 Ag12 146.22(18) . . ?
Ag18 S18 Ag15 97.60(15) . . ?
Ag20 S18 Ag15 89.38(11) . . ?
Ag11 S18 Ag15 150.24(17) . . ?
Ag28 S18 Ag15 83.57(14) . . ?
Ag21 S18 Ag15 145.91(19) . . ?
Ag16 S18 Ag15 67.29(10) . . ?
Ag12 S18 Ag15 138.38(15) . . ?
Ag18 S18 Ag13 73.87(12) . . ?
Ag20 S18 Ag13 71.56(10) . . ?
Ag11 S18 Ag13 132.14(17) . . ?
Ag28 S18 Ag13 84.29(14) . . ?
Ag21 S18 Ag13 135.01(19) . . ?
Ag16 S18 Ag13 139.64(14) . . ?
Ag12 S18 Ag13 64.64(12) . . ?
Ag15 S18 Ag13 74.85(9) . . ?
P9 S19 Ag17 110.49(16) . . ?
P9 S19 Ag11 105.9(2) . . ?
Ag17 S19 Ag11 70.77(11) . . ?
P9 S19 Ag21 83.5(2) . . ?
Ag17 S19 Ag21 83.99(14) . . ?
Ag11 S19 Ag21 23.19(11) . . ?
P9 S20 Ag16 104.4(2) . . ?
C97 P9 C103 101.8(4) . . ?
C97 P9 S20 110.5(3) . . ?
C103 P9 S20 109.3(4) . . ?
C97 P9 S19 111.0(3) . . ?
C103 P9 S19 105.7(3) . . ?
S20 P9 S19 117.3(2) . . ?
C98 C97 C102 120.0 . . ?
C98 C97 P9 117.7(5) . . ?
C102 C97 P9 122.3(5) . . ?
C99 C98 C97 120.0 . . ?
C98 C99 C100 120.0 . . ?
C101 C100 C99 120.0 . . ?
C100 C101 C102 120.0 . . ?
C101 C102 C97 120.0 . . ?
C104 C103 C108 120.0 . . ?
C104 C103 P9 117.4(5) . . ?
C108 C103 P9 122.6(5) . . ?
C103 C104 C105 120.0 . . ?
C106 C105 C104 120.0 . . ?
C107 C106 C105 120.0 . . ?
C106 C107 C108 120.0 . . ?
C107 C108 C103 120.0 . . ?
P10 S21 Ag19 100.1(2) . . ?
P10 S21 Ag29 101.3(2) . . ?
Ag19 S21 Ag29 21.11(12) . . ?
P10 S22 Ag28 116.0(3) . . ?
P10 S22 Ag17 102.2(2) . . ?
Ag28 S22 Ag17 77.17(16) . . ?
P10 S22 Ag18 99.6(2) . . ?
Ag28 S22 Ag18 16.50(9) . . ?
Ag17 S22 Ag18 81.76(13) . . ?
C115 P10 C109 102.5(7) . . ?
C115 P10 S21 112.9(7) . . ?
C109 P10 S21 111.0(4) . . ?
C115 P10 S22 104.2(5) . . ?
C109 P10 S22 107.1(4) . . ?
S21 P10 S22 117.8(2) . . ?
C110 C109 C114 120.0 . . ?
C110 C109 P10 118.9(6) . . ?
C114 C109 P10 121.1(6) . . ?
C109 C110 C111 120.0 . . ?
C110 C111 C112 120.0 . . ?
C113 C112 C111 120.0 . . ?
C112 C113 C114 120.0 . . ?
C113 C114 C109 120.0 . . ?
C116 C115 C120 120.0 . . ?
C116 C115 P10 122.3(12) . . ?
C120 C115 P10 117.6(12) . . ?
C117 C116 C115 120.0 . . ?
C116 C117 C118 120.0 . . ?
C119 C118 C117 120.0 . . ?
C118 C119 C120 120.0 . . ?
C119 C120 C115 120.0 . . ?
C127 P11A C121 102.2(6) . . ?
C127 P11A S24A 117.2(5) . . ?
C121 P11A S24A 112.1(5) . . ?
C127 P11A S23A 105.1(5) . . ?
C121 P11A S23A 101.9(5) . . ?
S24A P11A S23A 116.4(4) . . ?
C121 P11B C127 100.0(6) . . ?
C121 P11B S23B 117.0(8) . . ?
C127 P11B S23B 118.7(7) . . ?
C121 P11B S24B 101.4(7) . . ?
C127 P11B S24B 100.6(7) . . ?
S23B P11B S24B 116.1(6) . . ?
C122 C121 C126 120.0 . . ?
C122 C121 P11B 134.7(7) . . ?
C126 C121 P11B 104.4(7) . . ?
C122 C121 P11A 114.4(6) . . ?
C126 C121 P11A 125.4(6) . . ?
P11B C121 P11A 25.1(3) . . ?
C123 C122 C121 120.0 . . ?
C122 C123 C124 120.0 . . ?
C125 C124 C123 120.0 . . ?
C124 C125 C126 120.0 . . ?
C125 C126 C121 120.0 . . ?
C128 C127 C132 120.0 . . ?
C128 C127 P11A 127.7(6) . . ?
C132 C127 P11A 112.0(6) . . ?
C128 C127 P11B 107.9(6) . . ?
C132 C127 P11B 131.5(6) . . ?
P11A C127 P11B 24.0(3) . . ?
C129 C128 C127 120.0 . . ?
C128 C129 C130 120.0 . . ?
C131 C130 C129 120.0 . . ?
C132 C131 C130 120.0 . . ?
C131 C132 C127 120.0 . . ?
P12 S25 Ag22 120.3(2) . . ?
P12 S25 Ag12 106.96(17) . . ?
Ag22 S25 Ag12 14.41(14) . . ?
P12 S25 Ag13 100.64(18) . . ?
Ag22 S25 Ag13 75.79(19) . . ?
Ag12 S25 Ag13 71.48(14) . . ?
P12 S26 Ag18 114.9(2) . . ?
P12 S26 Ag19 100.0(2) . . ?
Ag18 S26 Ag19 77.46(16) . . ?
P12 S26 Ag29 101.6(2) . . ?
Ag18 S26 Ag29 58.69(17) . . ?
Ag19 S26 Ag29 19.76(11) . . ?
P12 S26 Ag28 124.4(2) . . ?
Ag18 S26 Ag28 13.37(11) . . ?
Ag19 S26 Ag28 85.68(17) . . ?
Ag29 S26 Ag28 68.36(18) . . ?
C139 P12 C133 105.1(5) . . ?
C139 P12 S26 109.1(5) . . ?
C133 P12 S26 108.2(4) . . ?
C139 P12 S25 106.4(4) . . ?
C133 P12 S25 107.8(4) . . ?
S26 P12 S25 119.3(2) . . ?
C134 C133 C138 120.0 . . ?
C134 C133 P12 120.5(6) . . ?
C138 C133 P12 119.5(6) . . ?
C133 C134 C135 120.0 . . ?
C136 C135 C134 120.0 . . ?
C135 C136 C137 120.0 . . ?
C138 C137 C136 120.0 . . ?
C137 C138 C133 120.0 . . ?
C140 C139 C144 120.0 . . ?
C140 C139 P12 120.2(8) . . ?
C144 C139 P12 119.7(8) . . ?
C139 C140 C141 120.0 . . ?
C142 C141 C140 120.0 . . ?
C143 C142 C141 120.0 . . ?
C144 C143 C142 120.0 . . ?
C143 C144 C139 120.0 . . ?
P13 S27 Ag14 102.40(15) . . ?
P13 S27 Ag13 110.13(14) . . ?
Ag14 S27 Ag13 71.94(9) . . ?
P13 S28 Ag20 96.94(15) . . ?
P13 S28 Ag22 116.7(2) . . ?
Ag20 S28 Ag22 69.89(17) . . ?
C151 P13 C145 105.4(4) . . ?
C151 P13 S27 108.9(3) . . ?
C145 P13 S27 105.5(3) . . ?
C151 P13 S28 109.6(3) . . ?
C145 P13 S28 107.9(3) . . ?
S27 P13 S28 118.62(19) . . ?
C146 C145 C150 120.0 . . ?
C146 C145 P13 119.2(4) . . ?
C150 C145 P13 120.8(4) . . ?
C145 C146 C147 120.0 . . ?
C146 C147 C148 120.0 . . ?
C147 C148 C149 120.0 . . ?
C150 C149 C148 120.0 . . ?
C149 C150 C145 120.0 . . ?
C152 C151 C156 120.0 . . ?
C152 C151 P13 121.5(4) . . ?
C156 C151 P13 118.2(4) . . ?
C153 C152 C151 120.0 . . ?
C152 C153 C154 120.0 . . ?
C155 C154 C153 120.0 . . ?
C156 C155 C154 120.0 . . ?
C155 C156 C151 120.0 . . ?
P14 S29 Ag13 103.81(16) . . ?
P14 S30 Ag14 99.22(15) . . ?
P14 S30 Ag15 100.08(14) . . ?
Ag14 S30 Ag15 74.04(9) . . ?
C163 P14 C157 105.5(4) . . ?
C163 P14 S29 107.4(3) . . ?
C157 P14 S29 111.3(3) . . ?
C163 P14 S30 105.7(3) . . ?
C157 P14 S30 108.3(3) . . ?
S29 P14 S30 117.74(18) . . ?
C158 C157 C162 120.0 . . ?
C158 C157 P14 120.8(5) . . ?
C162 C157 P14 119.2(5) . . ?
C157 C158 C159 120.0 . . ?
C158 C159 C160 120.0 . . ?
C161 C160 C159 120.0 . . ?
C160 C161 C162 120.0 . . ?
C161 C162 C157 120.0 . . ?
C164 C163 C168 120.0 . . ?
C164 C163 P14 123.0(5) . . ?
C168 C163 P14 117.0(5) . . ?
C165 C164 C163 120.0 . . ?
C164 C165 C166 120.0 . . ?
C165 C166 C167 120.0 . . ?
C168 C167 C166 120.0 . . ?
C167 C168 C163 120.0 . . ?
P15 S31 Ag14 96.62(15) . . ?
P15 S31 Ag20 118.07(16) . . ?
Ag14 S31 Ag20 71.15(9) . . ?
P15 S32 Ag15 106.58(16) . . ?
P15 S32 Ag16 115.93(16) . . ?
Ag15 S32 Ag16 72.10(8) . . ?
C169 P15 C175 106.3(3) . . ?
C169 P15 S32 107.9(3) . . ?
C175 P15 S32 108.4(2) . . ?
C169 P15 S31 106.0(3) . . ?
C175 P15 S31 106.5(2) . . ?
S32 P15 S31 120.93(17) . . ?
C170 C169 C174 120.0 . . ?
C170 C169 P15 121.6(4) . . ?
C174 C169 P15 118.4(4) . . ?
C171 C170 C169 120.0 . . ?
C172 C171 C170 120.0 . . ?
C171 C172 C173 120.0 . . ?
C174 C173 C172 120.0 . . ?
C173 C174 C169 120.0 . . ?
C176 C175 C180 120.0 . . ?
C176 C175 P15 119.17(17) . . ?
C180 C175 P15 120.78(16) . . ?
C175 C176 C177 120.0 . . ?
C176 C177 C178 120.0 . . ?
C179 C178 C177 120.0 . . ?
C180 C179 C178 120.0 . . ?
C179 C180 C175 120.0 . . ?
P16 S33 Ag15 101.22(6) . . ?
P16 S33 Ag28 113.66(11) . . ?
Ag15 S33 Ag28 86.46(13) . . ?
P16 S34 Ag17 104.44(9) . . ?
P16 S34 Ag16 106.28(7) . . ?
Ag17 S34 Ag16 73.84(10) . . ?
C181 P16 C187 102.0(6) . . ?
C181 P16 S33 110.0(4) . . ?
C187 P16 S33 109.0(4) . . ?
C181 P16 S34 110.3(4) . . ?
C187 P16 S34 104.3(4) . . ?
S33 P16 S34 119.7 . . ?
C182 C181 C186 120.0 . . ?
C182 C181 P16 118.4(9) . . ?
C186 C181 P16 121.4(9) . . ?
C181 C182 C183 120.0 . . ?
C182 C183 C184 120.0 . . ?
C185 C184 C183 120.0 . . ?
C184 C185 C186 120.0 . . ?
C185 C186 C181 120.0 . . ?
C188 C187 C192 120.0 . . ?
C188 C187 P16 121.9(7) . . ?
C192 C187 P16 117.9(7) . . ?
C189 C188 C187 120.0 . . ?
C188 C189 C190 120.0 . . ?
C189 C190 C191 120.0 . . ?
C190 C191 C192 120.0 . . ?
C191 C192 C187 120.0 . . ?

loop_
_geom_bond_atom_site_label_1
_geom_bond_atom_site_label_2
_geom_bond_distance
_geom_bond_site_symmetry_2
_geom_bond_publ_flag
Ag1A S17 2.585(5) . ?
Ag1A S5 2.594(5) . ?
Ag1A S1 2.737(4) . ?
Ag1A S2 2.769(4) . ?
Ag1A Ag7 2.949(3) . ?
Ag1A Ag8 2.990(3) . ?
Ag1A Ag9 3.118(3) . ?
Ag1A Ag2 3.243(3) . ?
Ag1B S1 2.366(10) . ?
Ag1B S5 2.418(11) . ?
Ag1B S17 2.729(12) . ?
Ag1B Ag2 3.025(12) . ?
Ag1B Ag7 3.042(11) . ?
Ag1B Ag9 3.218(11) . ?
Ag1B Ag10 3.340(9) . ?
Ag2 S7 2.442(4) . ?
Ag2 S5 2.530(4) . ?
Ag2 S9 2.892(3) . ?
Ag2 Ag10 3.0055(18) . ?
Ag2 Ag3B 3.053(11) . ?
Ag2 Ag3A 3.168(8) . ?
Ag2 Ag8 3.2375(15) . ?
Ag3A S10A 2.521(13) . ?
Ag3A S1 2.608(8) . ?
Ag3A S7 2.804(9) . ?
Ag3A S8 2.857(8) . ?
Ag3A Ag9 2.914(8) . ?
Ag3A Ag4 3.034(8) . ?
Ag3A Ag10 3.226(7) . ?
Ag3B S10B 2.459(19) . ?
Ag3B S7 2.519(12) . ?
Ag3B S8 2.584(12) . ?
Ag3B S1 2.892(12) . ?
Ag3B Ag4 3.079(13) . ?
Ag3B Ag9 3.168(12) . ?
Ag3B Ag10 3.265(12) . ?
Ag4 S8 2.507(3) . ?
Ag4 S11 2.509(3) . ?
Ag4 S13 2.544(3) . ?
Ag4 Ag10 2.9753(14) . ?
Ag4 Ag5A 3.058(2) . ?
Ag4 Ag5B 3.368(9) . ?
Ag5A S11 2.504(4) . ?
Ag5A S14A 2.518(5) . ?
Ag5A S12 2.650(4) . ?
Ag5A S1 2.747(4) . ?
Ag5A Ag6 2.966(2) . ?
Ag5B S1 2.263(9) . ?
Ag5B S14B 2.34(2) . ?
Ag5B Ag6 3.063(9) . ?
Ag6 S16 2.494(4) . ?
Ag6 S12 2.553(3) . ?
Ag6 S15 2.581(4) . ?
Ag6 S1 2.920(4) . ?
Ag6 Ag7 3.0586(15) . ?
Ag7 S15 2.507(3) . ?
Ag7 S3 2.521(4) . ?
Ag7 S17 2.548(3) . ?
Ag8 S4 2.495(4) . ?
Ag8 S2 2.505(4) . ?
Ag8 S6 2.553(4) . ?
Ag8 Ag9 3.0581(14) . ?
Ag9 S1 2.437(4) . ?
Ag9 S6 2.470(4) . ?
Ag9 S3 2.644(4) . ?
Ag10 S1 2.426(4) . ?
Ag10 S9 2.519(3) . ?
Ag10 S13 2.659(3) . ?
S2 P1 2.032(5) . ?
S3 P1 2.023(4) . ?
P1 C7 1.808(10) . ?
P1 C1 1.828(8) . ?
C1 C2 1.3900 . ?
C1 C6 1.3900 . ?
C2 C3 1.3900 . ?
C3 C4 1.3900 . ?
C4 C5 1.3900 . ?
C5 C6 1.3900 . ?
C7 C8 1.3900 . ?
C7 C12 1.3900 . ?
C8 C9 1.3900 . ?
C9 C10 1.3900 . ?
C10 C11 1.3900 . ?
C11 C12 1.3900 . ?
S4 P2 1.994(5) . ?
S5 P2 2.038(4) . ?
P2 C13 1.803(8) . ?
P2 C19 1.822(6) . ?
C13 C14 1.3900 . ?
C13 C18 1.3900 . ?
C14 C15 1.3900 . ?
C15 C16 1.3900 . ?
C16 C17 1.3900 . ?
C17 C18 1.3900 . ?
C19 C20 1.3900 . ?
C19 C24 1.3900 . ?
C20 C21 1.3900 . ?
C21 C22 1.3900 . ?
C22 C23 1.3900 . ?
C23 C24 1.3900 . ?
S6 P3 2.033(5) . ?
S7 P3 2.013(5) . ?
P3 C31 1.775(11) . ?
P3 C25 1.829(7) . ?
C25 C26 1.3900 . ?
C25 C30 1.3900 . ?
C26 C27 1.3900 . ?
C27 C28 1.3900 . ?
C28 C29 1.3900 . ?
C29 C30 1.3900 . ?
C31 C32 1.3900 . ?
C31 C36 1.3900 . ?
C32 C33 1.3900 . ?
C33 C34 1.3900 . ?
C34 C35 1.3900 . ?
C35 C36 1.3900 . ?
S8 P4 2.025(4) . ?
S9 P4 2.031(4) . ?
P4 C43 1.817(6) . ?
P4 C37 1.819(7) . ?
C37 C38 1.3900 . ?
C37 C42 1.3900 . ?
C38 C39 1.3900 . ?
C39 C40 1.3900 . ?
C40 C41 1.3900 . ?
C41 C42 1.3900 . ?
C43 C44 1.3900 . ?
C43 C48 1.3900 . ?
C44 C45 1.3900 . ?
C45 C46 1.3900 . ?
C46 C47 1.3900 . ?
C47 C48 1.3900 . ?
S10A P5 1.815(11) . ?
S10B P5 2.191(12) . ?
S11 P5 2.033(5) . ?
P5 C55 1.749(11) . ?
P5 C49 1.804(9) . ?
C49 C50 1.3900 . ?
C49 C54 1.3900 . ?
C50 C51 1.3900 . ?
C51 C52 1.3900 . ?
C52 C53 1.3900 . ?
C53 C54 1.3900 . ?
C55 C56 1.3900 . ?
C55 C60 1.3900 . ?
C56 C57 1.3900 . ?
C57 C58 1.3900 . ?
C58 C59 1.3900 . ?
C59 C60 1.3900 . ?
S12 P6 2.017(4) . ?
S13 P6 2.014(4) . ?
P6 C61 1.811(6) . ?
P6 C67 1.816(7) . ?
C61 C62 1.3900 . ?
C61 C66 1.3900 . ?
C62 C63 1.3900 . ?
C63 C64 1.3900 . ?
C64 C65 1.3900 . ?
C65 C66 1.3900 . ?
C67 C68 1.3900 . ?
C67 C72 1.3900 . ?
C68 C69 1.3900 . ?
C69 C70 1.3900 . ?
C70 C71 1.3900 . ?
C71 C72 1.3900 . ?
S14A P7 2.028(6) . ?
S14B P7 1.770(19) . ?
S15 P7 2.026(6) . ?
P7 C79 1.800(12) . ?
P7 C73 1.888(9) . ?
C73 C74 1.3900 . ?
C73 C78 1.3900 . ?
C74 C75 1.3900 . ?
C75 C76 1.3900 . ?
C76 C77 1.3900 . ?
C77 C78 1.3900 . ?
C79 C80 1.3900 . ?
C79 C84 1.3900 . ?
C80 C81 1.3900 . ?
C81 C82 1.3900 . ?
C82 C83 1.3900 . ?
C83 C84 1.3900 . ?
S16 P8 1.994(5) . ?
S17 P8 2.032(5) . ?
P8 C91 1.803(9) . ?
P8 C85 1.820(8) . ?
C85 C86 1.3900 . ?
C85 C90 1.3900 . ?
C86 C87 1.3900 . ?
C87 C88 1.3900 . ?
C88 C89 1.3900 . ?
C89 C90 1.3900 . ?
C91 C92 1.3900 . ?
C91 C96 1.3900 . ?
C92 C93 1.3900 . ?
C93 C94 1.3900 . ?
C94 C95 1.3900 . ?
C95 C96 1.3900 . ?
Ag11 S19 2.527(4) . ?
Ag11 S18 2.544(4) . ?
Ag11 Ag17 2.915(3) . ?
Ag11 Ag12 3.087(4) . ?
Ag11 Ag19 3.184(4) . ?
Ag11 Ag18 3.233(4) . ?
Ag21 S18 2.618(6) . ?
Ag21 S19 2.802(6) . ?
Ag21 Ag29 3.189(8) . ?
Ag12 S25 2.588(5) . ?
Ag12 S18 2.754(6) . ?
Ag12 Ag20 2.970(4) . ?
Ag12 Ag13 3.037(5) . ?
Ag12 Ag19 3.074(4) . ?
Ag12 Ag18 3.335(5) . ?
Ag22 S25 2.424(8) . ?
Ag22 S28 2.577(6) . ?
Ag22 Ag20 2.939(7) . ?
Ag22 Ag29 3.061(6) . ?
Ag22 Ag13 3.096(7) . ?
Ag13 S29 2.494(3) . ?
Ag13 S25 2.611(4) . ?
Ag13 S27 2.706(3) . ?
Ag13 S18 2.920(4) . ?
Ag13 Ag14 3.0619(14) . ?
Ag13 Ag20 3.1495(18) . ?
Ag13 Ag18 3.216(3) . ?
Ag14 S30 2.484(3) . ?
Ag14 S27 2.499(3) . ?
Ag14 S31 2.541(3) . ?
Ag14 Ag20 2.9700(14) . ?
Ag14 Ag15 3.0623(16) . ?
Ag15 S33 2.528(3) . ?
Ag15 S30 2.600(3) . ?
Ag15 S32 2.609(3) . ?
Ag15 S18 2.838(4) . ?
Ag15 Ag16 3.0746(16) . ?
Ag16 S20 2.508(4) . ?
Ag16 S32 2.616(3) . ?
Ag16 S34 2.636(3) . ?
Ag16 S18 2.708(4) . ?
Ag16 Ag17 3.0847(16) . ?
Ag17 S34 2.496(3) . ?
Ag17 S19 2.507(4) . ?
Ag17 S22 2.511(5) . ?
Ag17 Ag28 2.988(4) . ?
Ag18 S26 2.313(6) . ?
Ag18 S18 2.385(4) . ?
Ag18 S22 2.792(6) . ?
Ag18 Ag19 3.042(3) . ?
Ag28 S22 2.271(6) . ?
Ag28 S18 2.556(5) . ?
Ag28 S33 2.725(5) . ?
Ag28 S26 2.963(6) . ?
Ag28 Ag29 3.203(6) . ?
Ag19 S21 2.490(4) . ?
Ag19 S26 2.541(5) . ?
Ag29 S21 2.541(5) . ?
Ag29 S26 2.728(6) . ?
Ag20 S18 2.422(4) . ?
Ag20 S28 2.555(3) . ?
Ag20 S31 2.564(3) . ?
S19 P9 2.038(5) . ?
S20 P9 1.997(4) . ?
P9 C97 1.815(7) . ?
P9 C103 1.824(8) . ?
C97 C98 1.3900 . ?
C97 C102 1.3900 . ?
C98 C99 1.3900 . ?
C99 C100 1.3900 . ?
C100 C101 1.3900 . ?
C101 C102 1.3900 . ?
C103 C104 1.3900 . ?
C103 C108 1.3900 . ?
C104 C105 1.3900 . ?
C105 C106 1.3900 . ?
C106 C107 1.3900 . ?
C107 C108 1.3900 . ?
S21 P10 2.002(6) . ?
S22 P10 2.037(5) . ?
P10 C115 1.810(13) . ?
P10 C109 1.818(9) . ?
C109 C110 1.3900 . ?
C109 C114 1.3900 . ?
C110 C111 1.3900 . ?
C111 C112 1.3900 . ?
C112 C113 1.3900 . ?
C113 C114 1.3900 . ?
C115 C116 1.3900 . ?
C115 C120 1.3900 . ?
C116 C117 1.3900 . ?
C117 C118 1.3900 . ?
C118 C119 1.3900 . ?
C119 C120 1.3900 . ?
S23A P11A 2.046(9) . ?
S24A P11A 1.978(10) . ?
P11A C127 1.776(9) . ?
P11A C121 1.917(10) . ?
S23B P11B 2.020(16) . ?
S24B P11B 2.026(15) . ?
P11B C121 1.752(13) . ?
P11B C127 1.996(12) . ?
C121 C122 1.3900 . ?
C121 C126 1.3900 . ?
C122 C123 1.3900 . ?
C123 C124 1.3900 . ?
C124 C125 1.3900 . ?
C125 C126 1.3900 . ?
C127 C128 1.3900 . ?
C127 C132 1.3900 . ?
C128 C129 1.3900 . ?
C129 C130 1.3900 . ?
C130 C131 1.3900 . ?
C131 C132 1.3900 . ?
S25 P12 2.009(5) . ?
S26 P12 2.005(6) . ?
P12 C139 1.793(10) . ?
P12 C133 1.814(9) . ?
C133 C134 1.3900 . ?
C133 C138 1.3900 . ?
C134 C135 1.3900 . ?
C135 C136 1.3900 . ?
C136 C137 1.3900 . ?
C137 C138 1.3900 . ?
C139 C140 1.3900 . ?
C139 C144 1.3900 . ?
C140 C141 1.3900 . ?
C141 C142 1.3900 . ?
C142 C143 1.3900 . ?
C143 C144 1.3900 . ?
S27 P13 2.025(5) . ?
S28 P13 2.027(4) . ?
P13 C151 1.811(6) . ?
P13 C145 1.823(6) . ?
C145 C146 1.3900 . ?
C145 C150 1.3900 . ?
C146 C147 1.3900 . ?
C147 C148 1.3900 . ?
C148 C149 1.3900 . ?
C149 C150 1.3900 . ?
C151 C152 1.3900 . ?
C151 C156 1.3900 . ?
C152 C153 1.3900 . ?
C153 C154 1.3900 . ?
C154 C155 1.3900 . ?
C155 C156 1.3900 . ?
S29 P14 1.996(4) . ?
S30 P14 2.034(4) . ?
P14 C163 1.811(7) . ?
P14 C157 1.827(7) . ?
C157 C158 1.3900 . ?
C157 C162 1.3900 . ?
C158 C159 1.3900 . ?
C159 C160 1.3900 . ?
C160 C161 1.3900 . ?
C161 C162 1.3900 . ?
C163 C164 1.3900 . ?
C163 C168 1.3900 . ?
C164 C165 1.3900 . ?
C165 C166 1.3900 . ?
C166 C167 1.3900 . ?
C167 C168 1.3900 . ?
S31 P15 2.028(4) . ?
S32 P15 2.004(4) . ?
P15 C169 1.817(7) . ?
P15 C175 1.833(5) . ?
C169 C170 1.3900 . ?
C169 C174 1.3900 . ?
C170 C171 1.3900 . ?
C171 C172 1.3900 . ?
C172 C173 1.3900 . ?
C173 C174 1.3900 . ?
C175 C176 1.3900 . ?
C175 C180 1.3900 . ?
C176 C177 1.3900 . ?
C177 C178 1.3900 . ?
C178 C179 1.3900 . ?
C179 C180 1.3900 . ?
S33 P16 1.9994 . ?
S34 P16 2.0290 . ?
P16 C181 1.849(12) . ?
P16 C187 1.860(8) . ?
C181 C182 1.3900 . ?
C181 C186 1.3900 . ?
C182 C183 1.3900 . ?
C183 C184 1.3900 . ?
C184 C185 1.3900 . ?
C185 C186 1.3900 . ?
C187 C188 1.3900 . ?
C187 C192 1.3900 . ?
C188 C189 1.3900 . ?
C189 C190 1.3900 . ?
C190 C191 1.3900 . ?
C191 C192 1.3900 . ?
